data_7015927
loop_
_publ_author_name
'Ye, Hongde'
'Xu, Baohua'
'Xie, Mingshi'
'Li, Yizhi'
'Yan, Hong'

_publ_section_title
;
 Disulfuration and hydrosulfuration of an alkyne at a
 1,2-dicarba-closo-dodecaborane-thiolate ligand.
;
_journal_issue 24
_journal_name_full 'Dalton transactions (Cambridge, England : 2003)'
_journal_page_first 6541
_journal_page_last 6546
_journal_paper_doi 10.1039/c1dt10315f
_journal_volume 40
_journal_year 2011
_chemical_formula_sum 'C15 H22 B10 Fe O S'
_chemical_formula_weight 414.34
_chemical_name_systematic
;
?
;
_space_group_IT_number 15
_symmetry_cell_setting monoclinic
_symmetry_space_group_name_Hall '-C 2yc'
_symmetry_space_group_name_H-M 'C 1 2/c 1'
_atom_sites_solution_hydrogens geom
_atom_sites_solution_primary direct
_atom_sites_solution_secondary difmap
_audit_creation_method SHELXL-97
_cell_angle_alpha 90.00
_cell_angle_beta 131.239(3)
_cell_angle_gamma 90.00
_cell_formula_units_Z 16
_cell_length_a 30.811(2)
_cell_length_b 15.3195(15)
_cell_length_c 23.370(2)
_cell_measurement_reflns_used 7140
_cell_measurement_temperature 291(2)
_cell_measurement_theta_max 25.79
_cell_measurement_theta_min 2.29
_cell_volume 8294.8(13)
_computing_structure_refinement 'SHELXL-97 (Sheldrick, 1997)'
_computing_structure_solution 'SHELXS-97 (Sheldrick, 1990)'
_diffrn_ambient_temperature 291(2)
_diffrn_measured_fraction_theta_full 0.999
_diffrn_measured_fraction_theta_max 0.999
_diffrn_radiation_monochromator graphite
_diffrn_radiation_source 'fine-focus sealed tube'
_diffrn_radiation_type MoK\a
_diffrn_radiation_wavelength 0.71073
_diffrn_reflns_av_R_equivalents 0.0606
_diffrn_reflns_av_sigmaI/netI 0.0688
_diffrn_reflns_limit_h_max 37
_diffrn_reflns_limit_h_min -37
_diffrn_reflns_limit_k_max 18
_diffrn_reflns_limit_k_min -14
_diffrn_reflns_limit_l_max 26
_diffrn_reflns_limit_l_min -28
_diffrn_reflns_number 22153
_diffrn_reflns_theta_full 26.00
_diffrn_reflns_theta_max 26.00
_diffrn_reflns_theta_min 2.29
_exptl_absorpt_coefficient_mu 0.831
_exptl_absorpt_correction_T_max 0.8515
_exptl_absorpt_correction_T_min 0.8007
_exptl_absorpt_correction_type multi-scan
_exptl_absorpt_process_details 'SADABS; Bruker, 2000'
_exptl_crystal_density_diffrn 1.327
_exptl_crystal_density_method 'not measured'
_exptl_crystal_F_000 3392
_exptl_crystal_size_max 0.28
_exptl_crystal_size_mid 0.22
_exptl_crystal_size_min 0.20
_refine_diff_density_max 0.636
_refine_diff_density_min -0.458
_refine_diff_density_rms 0.067
_refine_ls_extinction_method none
_refine_ls_goodness_of_fit_ref 1.056
_refine_ls_hydrogen_treatment constr
_refine_ls_matrix_type full
_refine_ls_number_parameters 505
_refine_ls_number_reflns 8155
_refine_ls_number_restraints 0
_refine_ls_restrained_S_all 1.056
_refine_ls_R_factor_all 0.0792
_refine_ls_R_factor_gt 0.0554
_refine_ls_shift/su_max 0.000
_refine_ls_shift/su_mean 0.000
_refine_ls_structure_factor_coef Fsqd
_refine_ls_weighting_details 'calc w=1/[\s^2^(Fo^2^)+(0.0500P)^2^+1.9900P] where P=(Fo^2^+2Fc^2^)/3'
_refine_ls_weighting_scheme calc
_refine_ls_wR_factor_gt 0.1195
_refine_ls_wR_factor_ref 0.1248
_reflns_number_gt 5427
_reflns_number_total 8155
_reflns_threshold_expression >2sigma(I)
_cod_data_source_file c1dt10315f.txt
_cod_data_source_block 8
_cod_original_cell_volume 8294.7(13)
_cod_original_sg_symbol_H-M C2/c
_cod_database_code 7015927

loop_
_symmetry_equiv_pos_as_xyz
'x, y, z'
'-x, y, -z+1/2'
'x+1/2, y+1/2, z'
'-x+1/2, y+1/2, -z+1/2'
'-x, -y, -z'
'x, -y, z-1/2'
'-x+1/2, -y+1/2, -z'
'x+1/2, -y+1/2, z-1/2'

loop_
_atom_site_label
_atom_site_type_symbol
_atom_site_fract_x
_atom_site_fract_y
_atom_site_fract_z
_atom_site_U_iso_or_equiv
_atom_site_adp_type
_atom_site_occupancy
_atom_site_symmetry_multiplicity
_atom_site_calc_flag
_atom_site_refinement_flags
_atom_site_disorder_assembly
_atom_site_disorder_group
B3 B 0.06580(13) 0.4484(2) -0.01137(19) 0.0484(7) Uani 1 1 d . . .
H3 H 0.0377 0.4037 -0.0118 0.058 Uiso 1 1 calc R . .
B4 B 0.07271(15) 0.4440(2) -0.08132(18) 0.0550(8) Uani 1 1 d . . .
H4 H 0.0483 0.3966 -0.1282 0.066 Uiso 1 1 calc R . .
B5 B 0.14397(16) 0.4743(2) -0.0377(2) 0.0539(7) Uani 1 1 d . . .
H5 H 0.1658 0.4465 -0.0563 0.065 Uiso 1 1 calc R . .
B6 B 0.18179(13) 0.49648(19) 0.05898(19) 0.0474(7) Uani 1 1 d . . .
H6 H 0.2281 0.4824 0.1039 0.057 Uiso 1 1 calc R . .
B7 B 0.14874(14) 0.5868(2) 0.0640(2) 0.0533(8) Uani 1 1 d . . .
H7 H 0.1738 0.6326 0.1122 0.064 Uiso 1 1 calc R . .
B8 B 0.07754(15) 0.5581(2) 0.0203(2) 0.0579(8) Uani 1 1 d . . .
H8 H 0.0564 0.5855 0.0400 0.069 Uiso 1 1 calc R . .
B9 B 0.03874(14) 0.5348(2) -0.0767(2) 0.0599(9) Uani 1 1 d . . .
H9 H -0.0079 0.5469 -0.1208 0.072 Uiso 1 1 calc R . .
B10 B 0.08766(19) 0.5512(3) -0.0932(2) 0.0653(10) Uani 1 1 d . . .
H10 H 0.0726 0.5745 -0.1483 0.078 Uiso 1 1 calc R . .
B11 B 0.15547(17) 0.5826(2) -0.0057(2) 0.0579(8) Uani 1 1 d . . .
H11 H 0.1848 0.6264 -0.0037 0.069 Uiso 1 1 calc R . .
B12 B 0.09048(15) 0.6209(2) -0.0300(2) 0.0586(8) Uani 1 1 d . . .
H12 H 0.0773 0.6898 -0.0442 0.070 Uiso 1 1 calc R . .
B13 B 0.15905(15) 0.7021(2) 0.34093(18) 0.0502(7) Uani 1 1 d . . .
H13 H 0.1829 0.6589 0.3909 0.060 Uiso 1 1 calc R . .
B14 B 0.08320(15) 0.6932(3) 0.2634(2) 0.0584(8) Uani 1 1 d . . .
H14 H 0.0570 0.6441 0.2631 0.070 Uiso 1 1 calc R . .
B15 B 0.06855(14) 0.7221(3) 0.17899(18) 0.0559(8) Uani 1 1 d . . .
H15 H 0.0328 0.6922 0.1239 0.067 Uiso 1 1 calc R . .
B16 B 0.13515(15) 0.7487(2) 0.20327(18) 0.0488(7) Uani 1 1 d . . .
H16 H 0.1436 0.7353 0.1651 0.059 Uiso 1 1 calc R . .
B17 B 0.16413(16) 0.8412(2) 0.2638(2) 0.0531(7) Uani 1 1 d . . .
H17 H 0.1911 0.8886 0.2641 0.064 Uiso 1 1 calc R . .
B18 B 0.17804(15) 0.8129(2) 0.34797(19) 0.0516(7) Uani 1 1 d . . .
H18 H 0.2140 0.8426 0.4030 0.062 Uiso 1 1 calc R . .
B19 B 0.11194(16) 0.7851(2) 0.3241(2) 0.0564(8) Uani 1 1 d . . .
H19 H 0.1041 0.7963 0.3632 0.068 Uiso 1 1 calc R . .
B20 B 0.05688(16) 0.7979(3) 0.2244(2) 0.0650(10) Uani 1 1 d . . .
H20 H 0.0131 0.8184 0.1986 0.078 Uiso 1 1 calc R . .
B21 B 0.08895(16) 0.8322(2) 0.1867(2) 0.0590(8) Uani 1 1 d . . .
H21 H 0.0663 0.8747 0.1365 0.071 Uiso 1 1 calc R . .
B22 B 0.11583(16) 0.8722(2) 0.2771(2) 0.0572(8) Uani 1 1 d . . .
H22 H 0.1106 0.9407 0.2857 0.069 Uiso 1 1 calc R . .
C1 C 0.12908(11) 0.41802(16) 0.01037(14) 0.0408(5) Uani 1 1 d . . .
C2 C 0.13157(11) 0.48448(18) 0.06866(15) 0.0459(6) Uani 1 1 d . . .
H2A H 0.1447 0.4640 0.1171 0.055 Uiso 1 1 d R . .
C3 C 0.09809(12) 0.2464(2) -0.01229(16) 0.0556(7) Uani 1 1 d . . .
H3A H 0.0639 0.2735 -0.0530 0.067 Uiso 1 1 calc R . .
C4 C 0.09672(12) 0.16075(19) -0.00439(17) 0.0564(7) Uani 1 1 d . . .
H4A H 0.0625 0.1304 -0.0401 0.068 Uiso 1 1 calc R . .
C5 C 0.14790(12) 0.11336(18) 0.05913(16) 0.0506(6) Uani 1 1 d . . .
C6 C 0.14311(12) 0.02043(18) 0.06916(16) 0.0487(6) Uani 1 1 d . . .
C7 C 0.19127(13) -0.03514(19) 0.12176(16) 0.0522(6) Uani 1 1 d . . .
H7A H 0.2316 -0.0168 0.1603 0.063 Uiso 1 1 calc R . .
C8 C 0.17049(15) -0.1212(2) 0.10788(18) 0.0578(7) Uani 1 1 d . . .
H8A H 0.1940 -0.1734 0.1348 0.069 Uiso 1 1 calc R . .
C9 C 0.11030(15) -0.1196(2) 0.04819(19) 0.0609(8) Uani 1 1 d . . .
H9A H 0.0849 -0.1707 0.0265 0.073 Uiso 1 1 calc R . .
C10 C 0.09289(13) -0.0338(2) 0.02309(18) 0.0549(7) Uani 1 1 d . . .
H10A H 0.0532 -0.0140 -0.0179 0.066 Uiso 1 1 calc R . .
C11 C 0.16181(12) -0.0080(2) -0.05341(17) 0.0520(6) Uani 1 1 d . . .
H11A H 0.1648 0.0552 -0.0566 0.062 Uiso 1 1 calc R . .
C12 C 0.20749(13) -0.06485(19) -0.00320(17) 0.0539(7) Uani 1 1 d . . .
H12A H 0.2484 -0.0490 0.0353 0.065 Uiso 1 1 calc R . .
C13 C 0.18454(12) -0.1483(2) -0.01780(17) 0.0549(7) Uani 1 1 d . . .
H13A H 0.2065 -0.2019 0.0086 0.066 Uiso 1 1 calc R . .
C14 C 0.12613(13) -0.1429(2) -0.07646(16) 0.0577(7) Uani 1 1 d . . .
H14A H 0.0991 -0.1920 -0.0989 0.069 Uiso 1 1 calc R . .
C15 C 0.11166(14) -0.05675(19) -0.09901(17) 0.0524(6) Uani 1 1 d . . .
H15A H 0.0727 -0.0342 -0.1401 0.063 Uiso 1 1 calc R . .
C16 C 0.13039(11) 0.66958(17) 0.25139(15) 0.0446(6) Uani 1 1 d . . .
C17 C 0.18512(11) 0.73972(18) 0.30071(15) 0.0456(6) Uani 1 1 d . . .
H17A H 0.2238 0.7213 0.3239 0.055 Uiso 1 1 d R . .
C18 C 0.13903(16) 0.4975(2) 0.28895(18) 0.0606(8) Uani 1 1 d . . .
H18A H 0.1279 0.5236 0.3135 0.073 Uiso 1 1 calc R . .
C19 C 0.14836(16) 0.4122(2) 0.29728(18) 0.0613(8) Uani 1 1 d . . .
H19A H 0.1429 0.3813 0.3264 0.074 Uiso 1 1 calc R . .
C20 C 0.16680(13) 0.36495(18) 0.26238(15) 0.0538(7) Uani 1 1 d . . .
C21 C 0.18013(13) 0.27179(18) 0.27802(16) 0.0517(6) Uani 1 1 d . . .
C22 C 0.18873(13) 0.2159(2) 0.23766(18) 0.0578(7) Uani 1 1 d . . .
H22A H 0.1905 0.2338 0.1990 0.069 Uiso 1 1 calc R . .
C23 C 0.19346(12) 0.13023(19) 0.26270(16) 0.0515(6) Uani 1 1 d . . .
H23A H 0.1985 0.0777 0.2436 0.062 Uiso 1 1 calc R . .
C24 C 0.18856(13) 0.13199(19) 0.31852(16) 0.0548(7) Uani 1 1 d . . .
H24A H 0.1897 0.0809 0.3448 0.066 Uiso 1 1 calc R . .
C25 C 0.18019(14) 0.2183(2) 0.32876(17) 0.0590(7) Uani 1 1 d . . .
H25A H 0.1757 0.2387 0.3643 0.071 Uiso 1 1 calc R . .
C26 C 0.03972(11) 0.24436(18) 0.14638(17) 0.0498(6) Uani 1 1 d . . .
H26A H 0.0333 0.3076 0.1397 0.060 Uiso 1 1 calc R . .
C27 C 0.04758(12) 0.19159(19) 0.10810(17) 0.0529(7) Uani 1 1 d . . .
H27A H 0.0482 0.2098 0.0684 0.064 Uiso 1 1 calc R . .
C28 C 0.05316(12) 0.1094(2) 0.13208(18) 0.0576(7) Uani 1 1 d . . .
H28A H 0.0584 0.0573 0.1129 0.069 Uiso 1 1 calc R . .
C29 C 0.04796(12) 0.1107(2) 0.18345(17) 0.0564(7) Uani 1 1 d . . .
H29A H 0.0497 0.0593 0.2099 0.068 Uiso 1 1 calc R . .
C30 C 0.04060(13) 0.1929(2) 0.19478(17) 0.0559(7) Uani 1 1 d . . .
H30 H 0.0349 0.2122 0.2294 0.067 Uiso 1 1 calc R . .
Fe1 Fe 0.149893(19) -0.06913(3) 0.01192(2) 0.05012(13) Uani 1 1 d . . .
Fe2 Fe 0.116011(18) 0.18359(3) 0.21903(2) 0.05500(14) Uani 1 1 d . . .
O1 O 0.19375(8) 0.15248(13) 0.10360(13) 0.0634(6) Uani 1 1 d . . .
O2 O 0.17122(11) 0.40512(14) 0.22077(12) 0.0642(6) Uani 1 1 d . . .
S1 S 0.15868(3) 0.31106(4) 0.04760(4) 0.05364(19) Uani 1 1 d . . .
S2 S 0.14610(4) 0.56389(5) 0.23528(4) 0.05339(19) Uani 1 1 d . . .

loop_
_atom_site_aniso_label
_atom_site_aniso_U_11
_atom_site_aniso_U_22
_atom_site_aniso_U_33
_atom_site_aniso_U_23
_atom_site_aniso_U_13
_atom_site_aniso_U_12
B3 0.0355(14) 0.0466(16) 0.0553(18) -0.0039(13) 0.0265(13) -0.0008(12)
B4 0.0555(18) 0.0463(17) 0.0401(16) -0.0026(13) 0.0216(14) 0.0043(14)
B5 0.067(2) 0.0503(18) 0.0670(19) 0.0002(15) 0.0540(18) 0.0013(15)
B6 0.0384(14) 0.0360(15) 0.0603(18) -0.0070(12) 0.0293(14) -0.0032(11)
B7 0.0501(17) 0.0376(16) 0.067(2) -0.0121(14) 0.0365(16) 0.0004(13)
B8 0.0495(17) 0.0536(19) 0.070(2) -0.0071(16) 0.0393(17) 0.0064(14)
B9 0.0417(15) 0.0478(18) 0.062(2) 0.0062(15) 0.0220(15) 0.0085(13)
B10 0.080(3) 0.055(2) 0.0525(19) 0.0095(15) 0.0406(19) 0.0030(18)
B11 0.0628(19) 0.0404(16) 0.077(2) 0.0032(15) 0.0488(19) -0.0012(15)
B12 0.0518(17) 0.0382(16) 0.072(2) 0.0053(15) 0.0348(17) 0.0094(13)
B13 0.0635(19) 0.0497(17) 0.0442(15) -0.0038(13) 0.0384(15) -0.0063(14)
B14 0.0558(19) 0.067(2) 0.066(2) -0.0149(17) 0.0456(17) -0.0176(16)
B15 0.0439(16) 0.068(2) 0.0444(16) -0.0077(15) 0.0242(14) -0.0018(15)
B16 0.0614(18) 0.0418(15) 0.0455(15) 0.0011(12) 0.0363(15) -0.0007(13)
B17 0.069(2) 0.0381(15) 0.0616(19) -0.0016(14) 0.0473(17) -0.0061(14)
B18 0.0620(19) 0.0419(15) 0.0494(16) -0.0108(13) 0.0361(15) -0.0068(14)
B19 0.067(2) 0.062(2) 0.0614(19) -0.0116(16) 0.0513(18) -0.0044(17)
B20 0.0546(19) 0.083(3) 0.058(2) -0.0111(18) 0.0375(17) 0.0066(17)
B21 0.067(2) 0.054(2) 0.0497(17) 0.0068(15) 0.0361(16) 0.0150(16)
B22 0.071(2) 0.0468(18) 0.0606(19) -0.0029(15) 0.0465(18) 0.0077(15)
C1 0.0408(12) 0.0329(12) 0.0427(12) -0.0034(10) 0.0250(11) 0.0017(10)
C2 0.0465(14) 0.0484(14) 0.0437(13) -0.0021(11) 0.0302(12) 0.0030(11)
C3 0.0417(13) 0.0457(15) 0.0509(15) -0.0004(11) 0.0183(12) 0.0000(11)
C4 0.0424(13) 0.0402(14) 0.0571(16) -0.0024(12) 0.0201(12) -0.0036(11)
C5 0.0473(14) 0.0383(14) 0.0585(15) -0.0065(12) 0.0316(13) -0.0018(11)
C6 0.0498(14) 0.0388(13) 0.0511(14) -0.0017(11) 0.0305(12) -0.0030(11)
C7 0.0570(16) 0.0444(15) 0.0535(15) 0.0044(12) 0.0356(14) 0.0033(12)
C8 0.080(2) 0.0419(15) 0.0651(17) 0.0132(13) 0.0539(17) 0.0061(14)
C9 0.082(2) 0.0433(15) 0.077(2) -0.0019(14) 0.0611(19) -0.0130(15)
C10 0.0557(16) 0.0516(16) 0.0612(17) -0.0043(14) 0.0401(14) -0.0068(13)
C11 0.0509(15) 0.0528(16) 0.0591(15) 0.0061(12) 0.0391(13) 0.0023(12)
C12 0.0560(16) 0.0507(16) 0.0515(16) -0.0004(12) 0.0339(14) 0.0020(13)
C13 0.0471(14) 0.0506(16) 0.0628(17) -0.0025(13) 0.0344(14) 0.0011(12)
C14 0.0563(16) 0.0522(16) 0.0428(14) -0.0027(12) 0.0233(13) -0.0001(13)
C15 0.0581(16) 0.0534(16) 0.0561(16) -0.0004(12) 0.0421(14) 0.0024(13)
C16 0.0497(14) 0.0396(13) 0.0463(13) -0.0079(11) 0.0324(12) -0.0098(11)
C17 0.0414(12) 0.0421(14) 0.0499(14) -0.0042(11) 0.0286(12) -0.0037(10)
C18 0.087(2) 0.0498(16) 0.0609(17) -0.0076(13) 0.0558(18) -0.0111(15)
C19 0.091(2) 0.0467(15) 0.0596(17) 0.0002(14) 0.0554(18) -0.0104(16)
C20 0.0668(18) 0.0422(15) 0.0427(13) -0.0053(11) 0.0319(13) -0.0143(13)
C21 0.0546(16) 0.0430(15) 0.0485(14) 0.0008(12) 0.0301(13) -0.0056(12)
C22 0.0523(16) 0.0509(17) 0.0615(17) -0.0008(13) 0.0338(15) -0.0008(13)
C23 0.0510(15) 0.0507(16) 0.0522(14) 0.0059(12) 0.0338(13) 0.0091(12)
C24 0.0550(15) 0.0492(16) 0.0543(15) 0.0220(13) 0.0335(13) 0.0093(12)
C25 0.0603(17) 0.0519(17) 0.0529(16) 0.0067(13) 0.0323(14) -0.0025(14)
C26 0.0398(12) 0.0368(13) 0.0645(16) -0.0009(12) 0.0308(12) 0.0003(10)
C27 0.0488(15) 0.0489(15) 0.0551(15) -0.0074(12) 0.0317(13) -0.0005(12)
C28 0.0484(15) 0.0475(15) 0.0738(19) -0.0089(14) 0.0389(15) 0.0034(12)
C29 0.0447(14) 0.0511(17) 0.0532(15) 0.0039(13) 0.0236(13) 0.0030(12)
C30 0.0585(17) 0.0586(17) 0.0594(17) 0.0029(14) 0.0425(15) 0.0039(14)
Fe1 0.0654(3) 0.0369(2) 0.0558(2) 0.00242(16) 0.0433(2) -0.00266(17)
Fe2 0.0448(2) 0.0367(2) 0.0607(3) 0.00643(17) 0.0250(2) 0.00456(16)
O1 0.0445(10) 0.0406(10) 0.0694(13) -0.0069(9) 0.0223(10) -0.0061(8)
O2 0.0981(17) 0.0461(11) 0.0646(13) -0.0005(9) 0.0606(13) -0.0095(11)
S1 0.0399(3) 0.0336(3) 0.0612(4) 0.0007(3) 0.0221(3) 0.0022(2)
S2 0.0813(5) 0.0360(3) 0.0562(4) -0.0048(3) 0.0510(4) -0.0066(3)

loop_
_atom_type_symbol
_atom_type_description
_atom_type_scat_dispersion_real
_atom_type_scat_dispersion_imag
_atom_type_scat_source
C C 0.0033 0.0016 'International Tables Vol C Tables 4.2.6.8 and 6.1.1.4'
H H 0.0000 0.0000 'International Tables Vol C Tables 4.2.6.8 and 6.1.1.4'
B B 0.0013 0.0007 'International Tables Vol C Tables 4.2.6.8 and 6.1.1.4'
S S 0.1246 0.1234 'International Tables Vol C Tables 4.2.6.8 and 6.1.1.4'
Fe Fe 0.3463 0.8444 'International Tables Vol C Tables 4.2.6.8 and 6.1.1.4'
O O 0.0106 0.0060 'International Tables Vol C Tables 4.2.6.8 and 6.1.1.4'

loop_
_geom_angle_atom_site_label_1
_geom_angle_atom_site_label_2
_geom_angle_atom_site_label_3
_geom_angle
_geom_angle_site_symmetry_1
_geom_angle_site_symmetry_3
_geom_angle_publ_flag
C2 B3 C1 57.94(15) . . ?
C2 B3 B9 104.4(2) . . ?
C1 B3 B9 104.8(2) . . ?
C2 B3 B8 57.87(17) . . ?
C1 B3 B8 104.6(2) . . ?
B9 B3 B8 60.0(2) . . ?
C2 B3 B4 104.1(2) . . ?
C1 B3 B4 57.63(17) . . ?
B9 B3 B4 60.5(2) . . ?
B8 B3 B4 107.6(2) . . ?
C2 B3 H3 124.8 . . ?
C1 B3 H3 124.5 . . ?
B9 B3 H3 122.7 . . ?
B8 B3 H3 122.4 . . ?
B4 B3 H3 122.6 . . ?
C1 B4 B5 58.91(18) . . ?
C1 B4 B10 105.1(2) . . ?
B5 B4 B10 59.7(2) . . ?
C1 B4 B3 59.41(17) . . ?
B5 B4 B3 108.4(2) . . ?
B10 B4 B3 108.0(2) . . ?
C1 B4 B9 105.1(2) . . ?
B5 B4 B9 108.4(2) . . ?
B10 B4 B9 60.9(2) . . ?
B3 B4 B9 59.1(2) . . ?
C1 B4 H4 124.3 . . ?
B5 B4 H4 121.3 . . ?
B10 B4 H4 122.1 . . ?
B3 B4 H4 121.6 . . ?
B9 B4 H4 122.2 . . ?
C1 B5 B11 105.3(2) . . ?
C1 B5 B6 59.30(17) . . ?
B11 B5 B6 59.7(2) . . ?
C1 B5 B10 105.2(2) . . ?
B11 B5 B10 60.5(2) . . ?
B6 B5 B10 108.2(2) . . ?
C1 B5 B4 58.31(17) . . ?
B11 B5 B4 108.6(2) . . ?
B6 B5 B4 108.0(2) . . ?
B10 B5 B4 60.4(2) . . ?
C1 B5 H5 124.5 . . ?
B11 B5 H5 122.0 . . ?
B6 B5 H5 121.5 . . ?
B10 B5 H5 122.0 . . ?
B4 B5 H5 121.4 . . ?
C1 B6 C2 57.95(15) . . ?
C1 B6 B11 105.0(2) . . ?
C2 B6 B11 104.5(2) . . ?
C1 B6 B5 58.59(17) . . ?
C2 B6 B5 104.9(2) . . ?
B11 B6 B5 60.0(2) . . ?
C1 B6 B7 104.9(2) . . ?
C2 B6 B7 57.71(18) . . ?
B11 B6 B7 60.6(2) . . ?
B5 B6 B7 108.2(2) . . ?
C1 B6 H6 124.2 . . ?
C2 B6 H6 124.7 . . ?
B11 B6 H6 122.8 . . ?
B5 B6 H6 122.0 . . ?
B7 B6 H6 122.1 . . ?
C2 B7 B8 58.58(18) . . ?
C2 B7 B12 104.5(2) . . ?
B8 B7 B12 59.8(2) . . ?
C2 B7 B6 59.58(17) . . ?
B8 B7 B6 108.5(2) . . ?
B12 B7 B6 107.8(2) . . ?
C2 B7 B11 104.9(2) . . ?
B8 B7 B11 108.3(3) . . ?
B12 B7 B11 60.4(2) . . ?
B6 B7 B11 59.27(19) . . ?
C2 B7 H7 124.5 . . ?
B8 B7 H7 121.4 . . ?
B12 B7 H7 122.5 . . ?
B6 B7 H7 121.3 . . ?
B11 B7 H7 122.3 . . ?
C2 B8 B12 104.8(2) . . ?
C2 B8 B7 58.39(18) . . ?
B12 B8 B7 60.3(2) . . ?
C2 B8 B9 105.1(2) . . ?
B12 B8 B9 60.8(2) . . ?
B7 B8 B9 109.0(3) . . ?
C2 B8 B3 59.08(17) . . ?
B12 B8 B3 108.3(3) . . ?
B7 B8 B3 108.2(2) . . ?
B9 B8 B3 59.61(19) . . ?
C2 B8 H8 124.8 . . ?
B12 B8 H8 122.0 . . ?
B7 B8 H8 121.1 . . ?
B9 B8 H8 121.8 . . ?
B3 B8 H8 121.5 . . ?
B3 B9 B8 60.40(19) . . ?
B3 B9 B12 107.7(2) . . ?
B8 B9 B12 59.3(2) . . ?
B3 B9 B4 60.41(19) . . ?
B8 B9 B4 107.9(2) . . ?
B12 B9 B4 106.8(2) . . ?
B3 B9 B10 107.8(2) . . ?
B8 B9 B10 107.0(2) . . ?
B12 B9 B10 59.4(2) . . ?
B4 B9 B10 59.3(2) . . ?
B3 B9 H9 121.3 . . ?
B8 B9 H9 122.0 . . ?
B12 B9 H9 122.5 . . ?
B4 B9 H9 122.1 . . ?
B10 B9 H9 122.4 . . ?
B5 B10 B11 59.5(2) . . ?
B5 B10 B4 59.9(2) . . ?
B11 B10 B4 107.5(2) . . ?
B5 B10 B12 107.7(3) . . ?
B11 B10 B12 60.2(2) . . ?
B4 B10 B12 107.5(3) . . ?
B5 B10 B9 107.8(2) . . ?
B11 B10 B9 107.8(3) . . ?
B4 B10 B9 59.8(2) . . ?
B12 B10 B9 59.7(2) . . ?
B5 B10 H10 121.9 . . ?
B11 B10 H10 121.9 . . ?
B4 B10 H10 122.0 . . ?
B12 B10 H10 121.9 . . ?
B9 B10 H10 121.9 . . ?
B6 B11 B5 60.34(19) . . ?
B6 B11 B10 108.3(2) . . ?
B5 B11 B10 60.0(2) . . ?
B6 B11 B7 60.18(19) . . ?
B5 B11 B7 108.2(2) . . ?
B10 B11 B7 107.9(3) . . ?
B6 B11 B12 107.9(3) . . ?
B5 B11 B12 107.8(3) . . ?
B10 B11 B12 60.0(2) . . ?
B7 B11 B12 59.6(2) . . ?
B6 B11 H11 121.5 . . ?
B5 B11 H11 121.6 . . ?
B10 B11 H11 121.7 . . ?
B7 B11 H11 121.8 . . ?
B12 B11 H11 122.0 . . ?
B8 B12 B7 59.9(2) . . ?
B8 B12 B10 108.6(2) . . ?
B7 B12 B10 108.0(2) . . ?
B8 B12 B11 108.0(2) . . ?
B7 B12 B11 59.97(19) . . ?
B10 B12 B11 59.8(2) . . ?
B8 B12 B9 59.8(2) . . ?
B7 B12 B9 107.9(2) . . ?
B10 B12 B9 60.9(2) . . ?
B11 B12 B9 108.4(2) . . ?
B8 B12 H12 121.7 . . ?
B7 B12 H12 121.9 . . ?
B10 B12 H12 121.3 . . ?
B11 B12 H12 121.8 . . ?
B9 B12 H12 121.4 . . ?
C17 B13 C16 58.28(15) . . ?
C17 B13 B19 104.6(2) . . ?
C16 B13 B19 104.4(2) . . ?
C17 B13 B18 58.31(17) . . ?
C16 B13 B18 105.3(2) . . ?
B19 B13 B18 60.2(2) . . ?
C17 B13 B14 104.2(2) . . ?
C16 B13 B14 57.66(17) . . ?
B19 B13 B14 59.7(2) . . ?
B18 B13 B14 107.4(3) . . ?
C17 B13 H13 124.4 . . ?
C16 B13 H13 124.3 . . ?
B19 B13 H13 123.1 . . ?
B18 B13 H13 122.1 . . ?
B14 B13 H13 122.9 . . ?
C16 B14 B20 105.2(2) . . ?
C16 B14 B15 58.88(18) . . ?
B20 B14 B15 60.0(2) . . ?
C16 B14 B19 105.8(2) . . ?
B20 B14 B19 60.3(2) . . ?
B15 B14 B19 108.7(3) . . ?
C16 B14 B13 59.40(17) . . ?
B20 B14 B13 107.8(3) . . ?
B15 B14 B13 108.3(2) . . ?
B19 B14 B13 59.7(2) . . ?
C16 B14 H14 124.0 . . ?
B20 B14 H14 122.4 . . ?
B15 B14 H14 121.2 . . ?
B19 B14 H14 121.8 . . ?
B13 B14 H14 121.5 . . ?
C16 B15 B20 104.6(2) . . ?
C16 B15 B14 58.40(19) . . ?
B20 B15 B14 59.7(2) . . ?
C16 B15 B21 105.1(2) . . ?
B20 B15 B21 60.7(2) . . ?
B14 B15 B21 108.3(2) . . ?
C16 B15 B16 59.37(17) . . ?
B20 B15 B16 107.9(3) . . ?
B14 B15 B16 108.0(2) . . ?
B21 B15 B16 59.40(19) . . ?
C16 B15 H15 124.6 . . ?
B20 B15 H15 122.3 . . ?
B14 B15 H15 121.6 . . ?
B21 B15 H15 122.1 . . ?
B16 B15 H15 121.5 . . ?
C17 B16 C16 57.75(15) . . ?
C17 B16 B21 103.8(2) . . ?
C16 B16 B21 104.5(2) . . ?
C17 B16 B17 57.75(17) . . ?
C16 B16 B17 104.8(2) . . ?
B21 B16 B17 60.2(2) . . ?
C17 B16 B15 104.0(2) . . ?
C16 B16 B15 58.05(18) . . ?
B21 B16 B15 59.9(2) . . ?
B17 B16 B15 107.8(2) . . ?
C17 B16 H16 125.1 . . ?
C16 B16 H16 124.4 . . ?
B21 B16 H16 123.2 . . ?
B17 B16 H16 122.2 . . ?
B15 B16 H16 122.5 . . ?
C17 B17 B21 104.6(2) . . ?
C17 B17 B18 58.35(17) . . ?
B21 B17 B18 107.9(2) . . ?
C17 B17 B16 59.55(17) . . ?
B21 B17 B16 59.51(19) . . ?
B18 B17 B16 108.5(2) . . ?
C17 B17 B22 103.9(2) . . ?
B21 B17 B22 60.8(2) . . ?
B18 B17 B22 59.1(2) . . ?
B16 B17 B22 108.4(2) . . ?
C17 B17 H17 124.9 . . ?
B21 B17 H17 122.3 . . ?
B18 B17 H17 121.7 . . ?
B16 B17 H17 121.0 . . ?
B22 B17 H17 122.6 . . ?
C17 B18 B22 105.1(2) . . ?
C17 B18 B13 58.54(16) . . ?
B22 B18 B13 108.8(2) . . ?
C17 B18 B17 58.35(17) . . ?
B22 B18 B17 60.60(19) . . ?
B13 B18 B17 108.0(2) . . ?
C17 B18 B19 104.6(2) . . ?
B22 B18 B19 60.8(2) . . ?
B13 B18 B19 59.9(2) . . ?
B17 B18 B19 108.8(2) . . ?
C17 B18 H18 125.1 . . ?
B22 B18 H18 121.6 . . ?
B13 B18 H18 121.5 . . ?
B17 B18 H18 121.2 . . ?
B19 B18 H18 122.0 . . ?
B14 B19 B13 60.62(19) . . ?
B14 B19 B20 59.5(2) . . ?
B13 B19 B20 107.9(2) . . ?
B14 B19 B18 107.9(2) . . ?
B13 B19 B18 59.90(19) . . ?
B20 B19 B18 107.0(2) . . ?
B14 B19 B22 107.7(2) . . ?
B13 B19 B22 107.3(2) . . ?
B20 B19 B22 60.1(2) . . ?
B18 B19 B22 58.9(2) . . ?
B14 B19 H19 121.6 . . ?
B13 B19 H19 121.6 . . ?
B20 B19 H19 122.1 . . ?
B18 B19 H19 122.4 . . ?
B22 B19 H19 122.3 . . ?
B14 B20 B15 60.2(2) . . ?
B14 B20 B19 60.1(2) . . ?
B15 B20 B19 108.7(3) . . ?
B14 B20 B22 108.3(3) . . ?
B15 B20 B22 108.5(3) . . ?
B19 B20 B22 60.3(2) . . ?
B14 B20 B21 108.0(2) . . ?
B15 B20 B21 59.8(2) . . ?
B19 B20 B21 108.7(3) . . ?
B22 B20 B21 60.5(2) . . ?
B14 B20 H20 121.7 . . ?
B15 B20 H20 121.4 . . ?
B19 B20 H20 121.2 . . ?
B22 B20 H20 121.3 . . ?
B21 B20 H20 121.6 . . ?
B16 B21 B15 60.66(19) . . ?
B16 B21 B17 60.33(19) . . ?
B15 B21 B17 108.5(2) . . ?
B16 B21 B20 108.0(3) . . ?
B15 B21 B20 59.5(2) . . ?
B17 B21 B20 107.5(2) . . ?
B16 B21 B22 108.2(2) . . ?
B15 B21 B22 107.7(3) . . ?
B17 B21 B22 59.8(2) . . ?
B20 B21 B22 59.7(2) . . ?
B16 B21 H21 121.2 . . ?
B15 B21 H21 121.5 . . ?
B17 B21 H21 121.7 . . ?
B20 B21 H21 122.2 . . ?
B22 B21 H21 122.0 . . ?
B18 B22 B17 60.28(19) . . ?
B18 B22 B20 107.7(3) . . ?
B17 B22 B20 107.4(2) . . ?
B18 B22 B19 60.3(2) . . ?
B17 B22 B19 108.2(2) . . ?
B20 B22 B19 59.6(2) . . ?
B18 B22 B21 107.7(2) . . ?
B17 B22 B21 59.4(2) . . ?
B20 B22 B21 59.8(2) . . ?
B19 B22 B21 107.6(2) . . ?
B18 B22 H22 121.6 . . ?
B17 B22 H22 121.9 . . ?
B20 B22 H22 122.2 . . ?
B19 B22 H22 121.7 . . ?
B21 B22 H22 122.1 . . ?
C2 C1 B4 110.4(2) . . ?
C2 C1 B5 110.1(2) . . ?
B4 C1 B5 62.8(2) . . ?
C2 C1 B6 61.03(16) . . ?
B4 C1 B6 114.0(2) . . ?
B5 C1 B6 62.12(19) . . ?
C2 C1 B3 60.52(16) . . ?
B4 C1 B3 62.97(19) . . ?
B5 C1 B3 114.4(2) . . ?
B6 C1 B3 113.5(2) . . ?
C2 C1 S1 115.31(17) . . ?
B4 C1 S1 126.74(18) . . ?
B5 C1 S1 120.68(19) . . ?
B6 C1 S1 111.21(17) . . ?
B3 C1 S1 120.25(19) . . ?
C1 C2 B7 111.4(2) . . ?
C1 C2 B8 111.6(2) . . ?
B7 C2 B8 63.03(19) . . ?
C1 C2 B3 61.55(17) . . ?
B7 C2 B3 115.3(2) . . ?
B8 C2 B3 63.05(18) . . ?
C1 C2 B6 61.02(15) . . ?
B7 C2 B6 62.72(18) . . ?
B8 C2 B6 114.7(2) . . ?
B3 C2 B6 114.4(2) . . ?
C1 C2 H2A 121.2 . . ?
B7 C2 H2A 118.1 . . ?
B8 C2 H2A 117.8 . . ?
B3 C2 H2A 117.1 . . ?
B6 C2 H2A 118.1 . . ?
C4 C3 S1 124.7(2) . . ?
C4 C3 H3A 117.6 . . ?
S1 C3 H3A 117.6 . . ?
C3 C4 C5 121.3(3) . . ?
C3 C4 H4A 119.3 . . ?
C5 C4 H4A 119.3 . . ?
O1 C5 C4 119.2(3) . . ?
O1 C5 C6 121.4(3) . . ?
C4 C5 C6 119.4(2) . . ?
C7 C6 C10 107.3(3) . . ?
C7 C6 C5 124.1(3) . . ?
C10 C6 C5 128.0(3) . . ?
C7 C6 Fe1 70.27(17) . . ?
C10 C6 Fe1 68.92(16) . . ?
C5 C6 Fe1 119.2(2) . . ?
C8 C7 C6 107.7(3) . . ?
C8 C7 Fe1 70.07(17) . . ?
C6 C7 Fe1 68.65(16) . . ?
C8 C7 H7A 126.1 . . ?
C6 C7 H7A 126.1 . . ?
Fe1 C7 H7A 126.1 . . ?
C9 C8 C7 108.3(3) . . ?
C9 C8 Fe1 69.66(17) . . ?
C7 C8 Fe1 69.69(16) . . ?
C9 C8 H8A 125.8 . . ?
C7 C8 H8A 125.8 . . ?
Fe1 C8 H8A 125.8 . . ?
C10 C9 C8 108.9(3) . . ?
C10 C9 Fe1 68.79(17) . . ?
C8 C9 Fe1 70.14(17) . . ?
C10 C9 H9A 125.5 . . ?
C8 C9 H9A 125.5 . . ?
Fe1 C9 H9A 125.5 . . ?
C9 C10 C6 107.8(3) . . ?
C9 C10 Fe1 70.99(18) . . ?
C6 C10 Fe1 69.53(17) . . ?
C9 C10 H10A 126.1 . . ?
C6 C10 H10A 126.1 . . ?
Fe1 C10 H10A 126.1 . . ?
C15 C11 C12 107.9(3) . . ?
C15 C11 Fe1 70.39(17) . . ?
C12 C11 Fe1 70.09(17) . . ?
C15 C11 H11A 126.1 . . ?
C12 C11 H11A 126.1 . . ?
Fe1 C11 H11A 126.1 . . ?
C13 C12 C11 107.5(3) . . ?
C13 C12 Fe1 69.55(18) . . ?
C11 C12 Fe1 69.65(17) . . ?
C13 C12 H12A 126.3 . . ?
C11 C12 H12A 126.3 . . ?
Fe1 C12 H12A 126.3 . . ?
C14 C13 C12 108.1(3) . . ?
C14 C13 Fe1 70.32(18) . . ?
C12 C13 Fe1 70.22(18) . . ?
C14 C13 H13A 126.0 . . ?
C12 C13 H13A 126.0 . . ?
Fe1 C13 H13A 126.0 . . ?
C13 C14 C15 108.7(3) . . ?
C13 C14 Fe1 70.07(17) . . ?
C15 C14 Fe1 70.40(17) . . ?
C13 C14 H14A 125.6 . . ?
C15 C14 H14A 125.6 . . ?
Fe1 C14 H14A 125.6 . . ?
C14 C15 C11 107.9(3) . . ?
C14 C15 Fe1 69.73(17) . . ?
C11 C15 Fe1 69.70(17) . . ?
C14 C15 H15A 126.1 . . ?
C11 C15 H15A 126.1 . . ?
Fe1 C15 H15A 126.1 . . ?
C17 C16 B14 109.7(2) . . ?
C17 C16 B15 110.1(2) . . ?
B14 C16 B15 62.7(2) . . ?
C17 C16 B13 59.85(16) . . ?
B14 C16 B13 62.95(19) . . ?
B15 C16 B13 114.3(2) . . ?
C17 C16 B16 60.94(16) . . ?
B14 C16 B16 114.2(2) . . ?
B15 C16 B16 62.6(2) . . ?
B13 C16 B16 113.1(2) . . ?
C17 C16 S2 115.91(18) . . ?
B14 C16 S2 127.3(2) . . ?
B15 C16 S2 119.84(19) . . ?
B13 C16 S2 121.4(2) . . ?
B16 C16 S2 110.25(18) . . ?
C16 C17 B17 111.7(2) . . ?
C16 C17 B18 112.0(2) . . ?
B17 C17 B18 63.30(19) . . ?
C16 C17 B13 61.87(17) . . ?
B17 C17 B13 115.9(2) . . ?
B18 C17 B13 63.15(19) . . ?
C16 C17 B16 61.31(16) . . ?
B17 C17 B16 62.70(19) . . ?
B18 C17 B16 115.1(2) . . ?
B13 C17 B16 115.2(2) . . ?
C16 C17 H17A 120.7 . . ?
B17 C17 H17A 118.0 . . ?
B18 C17 H17A 118.0 . . ?
B13 C17 H17A 116.7 . . ?
B16 C17 H17A 117.4 . . ?
C19 C18 S2 124.5(3) . . ?
C19 C18 H18A 117.8 . . ?
S2 C18 H18A 117.8 . . ?
C18 C19 C20 122.3(3) . . ?
C18 C19 H19A 118.8 . . ?
C20 C19 H19A 118.8 . . ?
O2 C20 C19 118.7(3) . . ?
O2 C20 C21 121.7(3) . . ?
C19 C20 C21 119.6(2) . . ?
C22 C21 C25 107.7(3) . . ?
C22 C21 C20 124.5(3) . . ?
C25 C21 C20 127.5(3) . . ?
C22 C21 Fe2 70.67(17) . . ?
C25 C21 Fe2 69.48(17) . . ?
C20 C21 Fe2 119.8(2) . . ?
C23 C22 C21 107.4(3) . . ?
C23 C22 Fe2 70.15(17) . . ?
C21 C22 Fe2 68.24(17) . . ?
C23 C22 H22A 126.3 . . ?
C21 C22 H22A 126.3 . . ?
Fe2 C22 H22A 126.3 . . ?
C22 C23 C24 108.8(3) . . ?
C22 C23 Fe2 69.67(17) . . ?
C24 C23 Fe2 69.68(16) . . ?
C22 C23 H23A 125.6 . . ?
C24 C23 H23A 125.6 . . ?
Fe2 C23 H23A 125.6 . . ?
C25 C24 C23 108.7(3) . . ?
C25 C24 Fe2 69.01(17) . . ?
C23 C24 Fe2 70.03(16) . . ?
C25 C24 H24A 125.6 . . ?
C23 C24 H24A 125.6 . . ?
Fe2 C24 H24A 125.6 . . ?
C24 C25 C21 107.3(3) . . ?
C24 C25 Fe2 70.75(18) . . ?
C21 C25 Fe2 68.65(16) . . ?
C24 C25 H25A 126.4 . . ?
C21 C25 H25A 126.4 . . ?
Fe2 C25 H25A 126.4 . . ?
C27 C26 C30 106.9(3) . . ?
C27 C26 Fe2 70.02(17) . . ?
C30 C26 Fe2 69.99(17) . . ?
C27 C26 H26A 126.5 . . ?
C30 C26 H26A 126.5 . . ?
Fe2 C26 H26A 126.5 . . ?
C26 C27 C28 108.5(3) . . ?
C26 C27 Fe2 70.78(17) . . ?
C28 C27 Fe2 70.42(19) . . ?
C26 C27 H27A 125.8 . . ?
C28 C27 H27A 125.8 . . ?
Fe2 C27 H27A 125.8 . . ?
C29 C28 C27 108.0(3) . . ?
C29 C28 Fe2 71.44(19) . . ?
C27 C28 Fe2 70.25(18) . . ?
C29 C28 H28A 126.0 . . ?
C27 C28 H28A 126.0 . . ?
Fe2 C28 H28A 126.0 . . ?
C28 C29 C30 109.5(3) . . ?
C28 C29 Fe2 70.3(2) . . ?
C30 C29 Fe2 70.18(19) . . ?
C28 C29 H29A 125.2 . . ?
C30 C29 H29A 125.2 . . ?
Fe2 C29 H29A 125.2 . . ?
C29 C30 C26 107.1(3) . . ?
C29 C30 Fe2 70.86(18) . . ?
C26 C30 Fe2 70.17(17) . . ?
C29 C30 H30 126.4 . . ?
C26 C30 H30 126.4 . . ?
Fe2 C30 H30 126.4 . . ?
C10 Fe1 C13 155.70(12) . . ?
C10 Fe1 C11 125.59(12) . . ?
C13 Fe1 C11 67.53(13) . . ?
C10 Fe1 C14 121.59(13) . . ?
C13 Fe1 C14 39.61(12) . . ?
C11 Fe1 C14 67.09(14) . . ?
C10 Fe1 C6 41.55(11) . . ?
C13 Fe1 C6 160.92(12) . . ?
C11 Fe1 C6 109.56(12) . . ?
C14 Fe1 C6 158.44(12) . . ?
C10 Fe1 C12 162.45(12) . . ?
C13 Fe1 C12 40.23(11) . . ?
C11 Fe1 C12 40.26(11) . . ?
C14 Fe1 C12 66.97(13) . . ?
C6 Fe1 C12 125.31(12) . . ?
C10 Fe1 C15 108.61(12) . . ?
C13 Fe1 C15 67.03(12) . . ?
C11 Fe1 C15 39.91(12) . . ?
C14 Fe1 C15 39.87(11) . . ?
C6 Fe1 C15 123.77(12) . . ?
C12 Fe1 C15 67.16(12) . . ?
C10 Fe1 C9 40.22(13) . . ?
C13 Fe1 C9 120.80(13) . . ?
C11 Fe1 C9 160.95(13) . . ?
C14 Fe1 C9 107.45(13) . . ?
C6 Fe1 C9 68.36(12) . . ?
C12 Fe1 C9 156.43(13) . . ?
C15 Fe1 C9 124.28(13) . . ?
C10 Fe1 C7 69.11(12) . . ?
C13 Fe1 C7 123.53(12) . . ?
C11 Fe1 C7 123.90(12) . . ?
C14 Fe1 C7 158.83(12) . . ?
C6 Fe1 C7 41.08(11) . . ?
C12 Fe1 C7 108.55(12) . . ?
C15 Fe1 C7 159.64(12) . . ?
C9 Fe1 C7 67.87(13) . . ?
C10 Fe1 C8 68.26(13) . . ?
C13 Fe1 C8 106.89(13) . . ?
C11 Fe1 C8 158.25(13) . . ?
C14 Fe1 C8 122.93(13) . . ?
C6 Fe1 C8 68.42(12) . . ?
C12 Fe1 C8 121.94(13) . . ?
C15 Fe1 C8 159.30(13) . . ?
C9 Fe1 C8 40.21(13) . . ?
C7 Fe1 C8 40.24(12) . . ?
C27 Fe2 C28 39.33(12) . . ?
C27 Fe2 C30 65.93(12) . . ?
C28 Fe2 C30 65.56(13) . . ?
C27 Fe2 C26 39.21(12) . . ?
C28 Fe2 C26 65.98(12) . . ?
C30 Fe2 C26 39.83(12) . . ?
C27 Fe2 C29 64.88(12) . . ?
C28 Fe2 C29 38.23(13) . . ?
C30 Fe2 C29 38.96(13) . . ?
C26 Fe2 C29 65.56(12) . . ?
C27 Fe2 C21 124.71(12) . . ?
C28 Fe2 C21 159.50(13) . . ?
C30 Fe2 C21 125.39(13) . . ?
C26 Fe2 C21 110.03(11) . . ?
C29 Fe2 C21 160.65(13) . . ?
C27 Fe2 C25 160.96(13) . . ?
C28 Fe2 C25 157.37(13) . . ?
C30 Fe2 C25 108.83(13) . . ?
C26 Fe2 C25 124.96(13) . . ?
C29 Fe2 C25 123.56(13) . . ?
C21 Fe2 C25 41.87(12) . . ?
C27 Fe2 C22 109.49(13) . . ?
C28 Fe2 C22 123.16(13) . . ?
C30 Fe2 C22 161.66(13) . . ?
C26 Fe2 C22 125.29(12) . . ?
C29 Fe2 C22 157.23(13) . . ?
C21 Fe2 C22 41.10(12) . . ?
C25 Fe2 C22 69.35(13) . . ?
C27 Fe2 C24 158.32(12) . . ?
C28 Fe2 C24 122.52(13) . . ?
C30 Fe2 C24 123.03(13) . . ?
C26 Fe2 C24 159.47(13) . . ?
C29 Fe2 C24 108.44(12) . . ?
C21 Fe2 C24 68.67(12) . . ?
C25 Fe2 C24 40.24(12) . . ?
C22 Fe2 C24 68.13(12) . . ?
C27 Fe2 C23 123.96(12) . . ?
C28 Fe2 C23 108.05(12) . . ?
C30 Fe2 C23 157.48(12) . . ?
C26 Fe2 C23 159.83(12) . . ?
C29 Fe2 C23 122.66(12) . . ?
C21 Fe2 C23 68.34(12) . . ?
C25 Fe2 C23 68.20(13) . . ?
C22 Fe2 C23 40.18(12) . . ?
C24 Fe2 C23 40.28(12) . . ?
C3 S1 C1 101.43(13) . . ?
C18 S2 C16 101.38(14) . . ?

loop_
_geom_bond_atom_site_label_1
_geom_bond_atom_site_label_2
_geom_bond_distance
_geom_bond_site_symmetry_2
_geom_bond_publ_flag
B3 C2 1.707(4) . ?
B3 C1 1.724(4) . ?
B3 B9 1.759(5) . ?
B3 B8 1.773(5) . ?
B3 B4 1.784(5) . ?
B3 H3 1.1000 . ?
B4 C1 1.691(4) . ?
B4 B5 1.768(5) . ?
B4 B10 1.775(5) . ?
B4 B9 1.786(5) . ?
B4 H4 1.1000 . ?
B5 C1 1.702(4) . ?
B5 B11 1.757(5) . ?
B5 B6 1.763(5) . ?
B5 B10 1.764(5) . ?
B5 H5 1.1000 . ?
B6 C1 1.715(4) . ?
B6 C2 1.715(4) . ?
B6 B11 1.751(5) . ?
B6 B7 1.768(4) . ?
B6 H6 1.1000 . ?
B7 C2 1.681(4) . ?
B7 B8 1.759(5) . ?
B7 B12 1.767(5) . ?
B7 B11 1.774(5) . ?
B7 H7 1.1000 . ?
B8 C2 1.685(4) . ?
B8 B12 1.757(6) . ?
B8 B9 1.766(5) . ?
B8 H8 1.1000 . ?
B9 B12 1.783(5) . ?
B9 B10 1.804(6) . ?
B9 H9 1.1000 . ?
B10 B11 1.774(6) . ?
B10 B12 1.778(6) . ?
B10 H10 1.1000 . ?
B11 B12 1.782(5) . ?
B11 H11 1.1000 . ?
B12 H12 1.1000 . ?
B13 C17 1.690(4) . ?
B13 C16 1.724(4) . ?
B13 B19 1.768(5) . ?
B13 B18 1.768(5) . ?
B13 B14 1.783(5) . ?
B13 H13 1.1000 . ?
B14 C16 1.692(4) . ?
B14 B20 1.756(6) . ?
B14 B15 1.766(5) . ?
B14 B19 1.766(5) . ?
B14 H14 1.1000 . ?
B15 C16 1.701(4) . ?
B15 B20 1.762(5) . ?
B15 B21 1.766(5) . ?
B15 B16 1.779(5) . ?
B15 H15 1.1000 . ?
B16 C17 1.718(4) . ?
B16 C16 1.725(4) . ?
B16 B21 1.756(5) . ?
B16 B17 1.771(5) . ?
B16 H16 1.1000 . ?
B17 C17 1.686(4) . ?
B17 B21 1.768(5) . ?
B17 B18 1.769(5) . ?
B17 B22 1.775(5) . ?
B17 H17 1.1000 . ?
B18 C17 1.686(4) . ?
B18 B22 1.748(5) . ?
B18 B19 1.773(5) . ?
B18 H18 1.1000 . ?
B19 B20 1.770(5) . ?
B19 B22 1.782(5) . ?
B19 H19 1.1000 . ?
B20 B22 1.779(6) . ?
B20 B21 1.782(6) . ?
B20 H20 1.1000 . ?
B21 B22 1.793(5) . ?
B21 H21 1.1000 . ?
B22 H22 1.1000 . ?
C1 C2 1.661(3) . ?
C1 S1 1.796(3) . ?
C2 H2A 0.9700 . ?
C3 C4 1.330(4) . ?
C3 S1 1.726(3) . ?
C3 H3A 0.9300 . ?
C4 C5 1.460(4) . ?
C4 H4A 0.9300 . ?
C5 O1 1.225(3) . ?
C5 C6 1.466(4) . ?
C6 C7 1.426(4) . ?
C6 C10 1.431(4) . ?
C6 Fe1 2.021(3) . ?
C7 C8 1.407(4) . ?
C7 Fe1 2.042(3) . ?
C7 H7A 0.9800 . ?
C8 C9 1.405(5) . ?
C8 Fe1 2.047(3) . ?
C8 H8A 0.9800 . ?
C9 C10 1.394(4) . ?
C9 Fe1 2.041(3) . ?
C9 H9A 0.9800 . ?
C10 Fe1 2.013(3) . ?
C10 H10A 0.9800 . ?
C11 C15 1.382(4) . ?
C11 C12 1.393(4) . ?
C11 Fe1 2.021(3) . ?
C11 H11A 0.9800 . ?
C12 C13 1.391(4) . ?
C12 Fe1 2.026(3) . ?
C12 H12A 0.9800 . ?
C13 C14 1.368(4) . ?
C13 Fe1 2.018(3) . ?
C13 H13A 0.9800 . ?
C14 C15 1.381(4) . ?
C14 Fe1 2.021(3) . ?
C14 H14A 0.9800 . ?
C15 Fe1 2.029(3) . ?
C15 H15A 0.9800 . ?
C16 C17 1.662(3) . ?
C16 S2 1.799(3) . ?
C17 H17A 0.9702 . ?
C18 C19 1.324(4) . ?
C18 S2 1.737(3) . ?
C18 H18A 0.9300 . ?
C19 C20 1.457(4) . ?
C19 H19A 0.9300 . ?
C20 O2 1.232(3) . ?
C20 C21 1.463(4) . ?
C21 C22 1.422(4) . ?
C21 C25 1.440(4) . ?
C21 Fe2 2.010(3) . ?
C22 C23 1.405(4) . ?
C22 Fe2 2.042(3) . ?
C22 H22A 0.9800 . ?
C23 C24 1.409(4) . ?
C23 Fe2 2.048(3) . ?
C23 H23A 0.9800 . ?
C24 C25 1.398(4) . ?
C24 Fe2 2.043(3) . ?
C24 H24A 0.9800 . ?
C25 Fe2 2.021(3) . ?
C25 H25A 0.9800 . ?
C26 C27 1.341(4) . ?
C26 C30 1.364(4) . ?
C26 Fe2 2.003(3) . ?
C26 H26A 0.9800 . ?
C27 C28 1.343(4) . ?
C27 Fe2 1.994(3) . ?
C27 H27A 0.9800 . ?
C28 C29 1.312(4) . ?
C28 Fe2 1.996(3) . ?
C28 H28A 0.9800 . ?
C29 C30 1.337(4) . ?
C29 Fe2 2.009(3) . ?
C29 H29A 0.9800 . ?
C30 Fe2 2.001(3) . ?
C30 H30 0.9800 . ?

loop_
_geom_torsion_atom_site_label_1
_geom_torsion_atom_site_label_2
_geom_torsion_atom_site_label_3
_geom_torsion_atom_site_label_4
_geom_torsion
_geom_torsion_site_symmetry_1
_geom_torsion_site_symmetry_2
_geom_torsion_site_symmetry_3
_geom_torsion_site_symmetry_4
_geom_torsion_publ_flag
C2 B3 B4 C1 36.17(18) . . . . ?
B9 B3 B4 C1 135.0(2) . . . . ?
B8 B3 B4 C1 96.5(2) . . . . ?
C2 B3 B4 B5 2.1(3) . . . . ?
C1 B3 B4 B5 -34.1(2) . . . . ?
B9 B3 B4 B5 100.9(3) . . . . ?
B8 B3 B4 B5 62.4(3) . . . . ?
C2 B3 B4 B10 -61.1(3) . . . . ?
C1 B3 B4 B10 -97.3(3) . . . . ?
B9 B3 B4 B10 37.7(2) . . . . ?
B8 B3 B4 B10 -0.8(3) . . . . ?
C2 B3 B4 B9 -98.8(2) . . . . ?
C1 B3 B4 B9 -135.0(2) . . . . ?
B8 B3 B4 B9 -38.5(2) . . . . ?
B10 B4 B5 C1 134.8(2) . . . . ?
B3 B4 B5 C1 34.3(2) . . . . ?
B9 B4 B5 C1 96.8(3) . . . . ?
C1 B4 B5 B11 -96.9(3) . . . . ?
B10 B4 B5 B11 37.9(3) . . . . ?
B3 B4 B5 B11 -62.6(3) . . . . ?
B9 B4 B5 B11 0.0(3) . . . . ?
C1 B4 B5 B6 -33.7(2) . . . . ?
B10 B4 B5 B6 101.1(3) . . . . ?
B3 B4 B5 B6 0.6(3) . . . . ?
B9 B4 B5 B6 63.2(3) . . . . ?
C1 B4 B5 B10 -134.8(2) . . . . ?
B3 B4 B5 B10 -100.6(3) . . . . ?
B9 B4 B5 B10 -38.0(2) . . . . ?
B11 B5 B6 C1 134.7(2) . . . . ?
B10 B5 B6 C1 97.1(2) . . . . ?
B4 B5 B6 C1 33.3(2) . . . . ?
C1 B5 B6 C2 -36.31(19) . . . . ?
B11 B5 B6 C2 98.4(2) . . . . ?
B10 B5 B6 C2 60.8(3) . . . . ?
B4 B5 B6 C2 -3.0(3) . . . . ?
C1 B5 B6 B11 -134.7(2) . . . . ?
B10 B5 B6 B11 -37.5(2) . . . . ?
B4 B5 B6 B11 -101.4(3) . . . . ?
C1 B5 B6 B7 -96.7(2) . . . . ?
B11 B5 B6 B7 38.0(2) . . . . ?
B10 B5 B6 B7 0.5(3) . . . . ?
B4 B5 B6 B7 -63.4(3) . . . . ?
C1 B6 B7 C2 35.1(2) . . . . ?
B11 B6 B7 C2 134.1(2) . . . . ?
B5 B6 B7 C2 96.4(2) . . . . ?
C1 B6 B7 B8 1.6(3) . . . . ?
C2 B6 B7 B8 -33.5(2) . . . . ?
B11 B6 B7 B8 100.7(3) . . . . ?
B5 B6 B7 B8 62.9(3) . . . . ?
C1 B6 B7 B12 -61.6(3) . . . . ?
C2 B6 B7 B12 -96.7(2) . . . . ?
B11 B6 B7 B12 37.4(2) . . . . ?
B5 B6 B7 B12 -0.3(3) . . . . ?
C1 B6 B7 B11 -99.0(2) . . . . ?
C2 B6 B7 B11 -134.1(2) . . . . ?
B5 B6 B7 B11 -37.7(2) . . . . ?
B12 B7 B8 C2 134.1(2) . . . . ?
B6 B7 B8 C2 33.9(2) . . . . ?
B11 B7 B8 C2 96.7(2) . . . . ?
C2 B7 B8 B12 -134.1(2) . . . . ?
B6 B7 B8 B12 -100.3(3) . . . . ?
B11 B7 B8 B12 -37.5(2) . . . . ?
C2 B7 B8 B9 -96.3(2) . . . . ?
B12 B7 B8 B9 37.8(2) . . . . ?
B6 B7 B8 B9 -62.5(3) . . . . ?
B11 B7 B8 B9 0.4(3) . . . . ?
C2 B7 B8 B3 -33.0(2) . . . . ?
B12 B7 B8 B3 101.1(3) . . . . ?
B6 B7 B8 B3 0.8(4) . . . . ?
B11 B7 B8 B3 63.6(3) . . . . ?
C1 B3 B8 C2 -35.7(2) . . . . ?
B9 B3 B8 C2 -134.6(2) . . . . ?
B4 B3 B8 C2 -95.9(2) . . . . ?
C2 B3 B8 B12 96.7(2) . . . . ?
C1 B3 B8 B12 61.0(3) . . . . ?
B9 B3 B8 B12 -37.9(2) . . . . ?
B4 B3 B8 B12 0.8(3) . . . . ?
C2 B3 B8 B7 32.8(2) . . . . ?
C1 B3 B8 B7 -2.9(3) . . . . ?
B9 B3 B8 B7 -101.8(3) . . . . ?
B4 B3 B8 B7 -63.1(3) . . . . ?
C2 B3 B8 B9 134.6(2) . . . . ?
C1 B3 B8 B9 98.9(2) . . . . ?
B4 B3 B8 B9 38.7(2) . . . . ?
C2 B3 B9 B8 -38.5(2) . . . . ?
C1 B3 B9 B8 -98.6(2) . . . . ?
B4 B3 B9 B8 -136.8(2) . . . . ?
C2 B3 B9 B12 -1.4(3) . . . . ?
C1 B3 B9 B12 -61.5(3) . . . . ?
B8 B3 B9 B12 37.1(2) . . . . ?
B4 B3 B9 B12 -99.7(3) . . . . ?
C2 B3 B9 B4 98.3(2) . . . . ?
C1 B3 B9 B4 38.2(2) . . . . ?
B8 B3 B9 B4 136.8(2) . . . . ?
C2 B3 B9 B10 61.3(3) . . . . ?
C1 B3 B9 B10 1.3(3) . . . . ?
B8 B3 B9 B10 99.8(3) . . . . ?
B4 B3 B9 B10 -36.9(2) . . . . ?
C2 B8 B9 B3 39.2(2) . . . . ?
B12 B8 B9 B3 138.1(2) . . . . ?
B7 B8 B9 B3 100.5(2) . . . . ?
C2 B8 B9 B12 -98.8(2) . . . . ?
B7 B8 B9 B12 -37.6(2) . . . . ?
B3 B8 B9 B12 -138.1(2) . . . . ?
C2 B8 B9 B4 0.5(3) . . . . ?
B12 B8 B9 B4 99.3(3) . . . . ?
B7 B8 B9 B4 61.7(3) . . . . ?
B3 B8 B9 B4 -38.7(2) . . . . ?
C2 B8 B9 B10 -61.9(3) . . . . ?
B12 B8 B9 B10 36.9(2) . . . . ?
B7 B8 B9 B10 -0.7(3) . . . . ?
B3 B8 B9 B10 -101.2(3) . . . . ?
C1 B4 B9 B3 -39.1(2) . . . . ?
B5 B4 B9 B3 -100.8(2) . . . . ?
B10 B4 B9 B3 -138.3(3) . . . . ?
C1 B4 B9 B8 -0.4(3) . . . . ?
B5 B4 B9 B8 -62.1(3) . . . . ?
B10 B4 B9 B8 -99.5(3) . . . . ?
B3 B4 B9 B8 38.7(2) . . . . ?
C1 B4 B9 B12 62.1(3) . . . . ?
B5 B4 B9 B12 0.4(3) . . . . ?
B10 B4 B9 B12 -37.1(2) . . . . ?
B3 B4 B9 B12 101.2(3) . . . . ?
C1 B4 B9 B10 99.2(3) . . . . ?
B5 B4 B9 B10 37.5(2) . . . . ?
B3 B4 B9 B10 138.3(3) . . . . ?
C1 B5 B10 B11 99.3(3) . . . . ?
B6 B5 B10 B11 37.2(2) . . . . ?
B4 B5 B10 B11 138.0(3) . . . . ?
C1 B5 B10 B4 -38.7(2) . . . . ?
B11 B5 B10 B4 -138.0(3) . . . . ?
B6 B5 B10 B4 -100.8(2) . . . . ?
C1 B5 B10 B12 61.7(3) . . . . ?
B11 B5 B10 B12 -37.6(2) . . . . ?
B6 B5 B10 B12 -0.5(3) . . . . ?
B4 B5 B10 B12 100.4(3) . . . . ?
C1 B5 B10 B9 -1.4(3) . . . . ?
B11 B5 B10 B9 -100.6(3) . . . . ?
B6 B5 B10 B9 -63.5(3) . . . . ?
B4 B5 B10 B9 37.3(2) . . . . ?
C1 B4 B10 B5 39.0(2) . . . . ?
B3 B4 B10 B5 101.2(2) . . . . ?
B9 B4 B10 B5 138.1(3) . . . . ?
C1 B4 B10 B11 1.8(3) . . . . ?
B5 B4 B10 B11 -37.2(2) . . . . ?
B3 B4 B10 B11 64.0(3) . . . . ?
B9 B4 B10 B11 100.9(3) . . . . ?
C1 B4 B10 B12 -61.7(3) . . . . ?
B5 B4 B10 B12 -100.7(3) . . . . ?
B3 B4 B10 B12 0.5(3) . . . . ?
B9 B4 B10 B12 37.4(2) . . . . ?
C1 B4 B10 B9 -99.1(3) . . . . ?
B5 B4 B10 B9 -138.1(3) . . . . ?
B3 B4 B10 B9 -36.9(2) . . . . ?
B3 B9 B10 B5 0.1(3) . . . . ?
B8 B9 B10 B5 63.7(3) . . . . ?
B12 B9 B10 B5 100.5(3) . . . . ?
B4 B9 B10 B5 -37.4(2) . . . . ?
B3 B9 B10 B11 -62.8(3) . . . . ?
B8 B9 B10 B11 0.8(3) . . . . ?
B12 B9 B10 B11 37.7(2) . . . . ?
B4 B9 B10 B11 -100.2(3) . . . . ?
B3 B9 B10 B4 37.4(2) . . . . ?
B8 B9 B10 B4 101.1(3) . . . . ?
B12 B9 B10 B4 137.9(2) . . . . ?
B3 B9 B10 B12 -100.5(3) . . . . ?
B8 B9 B10 B12 -36.9(2) . . . . ?
B4 B9 B10 B12 -137.9(2) . . . . ?
C1 B6 B11 B5 -38.9(2) . . . . ?
C2 B6 B11 B5 -99.0(2) . . . . ?
B7 B6 B11 B5 -137.8(3) . . . . ?
C1 B6 B11 B10 -1.6(3) . . . . ?
C2 B6 B11 B10 -61.8(3) . . . . ?
B5 B6 B11 B10 37.3(2) . . . . ?
B7 B6 B11 B10 -100.5(3) . . . . ?
C1 B6 B11 B7 98.9(2) . . . . ?
C2 B6 B11 B7 38.8(2) . . . . ?
B5 B6 B11 B7 137.8(3) . . . . ?
C1 B6 B11 B12 61.8(3) . . . . ?
C2 B6 B11 B12 1.7(3) . . . . ?
B5 B6 B11 B12 100.8(3) . . . . ?
B7 B6 B11 B12 -37.1(2) . . . . ?
C1 B5 B11 B6 39.4(2) . . . . ?
B10 B5 B11 B6 138.4(3) . . . . ?
B4 B5 B11 B6 100.5(2) . . . . ?
C1 B5 B11 B10 -99.0(3) . . . . ?
B6 B5 B11 B10 -138.4(3) . . . . ?
B4 B5 B11 B10 -37.9(3) . . . . ?
C1 B5 B11 B7 1.5(3) . . . . ?
B6 B5 B11 B7 -37.8(2) . . . . ?
B10 B5 B11 B7 100.5(3) . . . . ?
B4 B5 B11 B7 62.7(3) . . . . ?
C1 B5 B11 B12 -61.5(3) . . . . ?
B6 B5 B11 B12 -100.8(3) . . . . ?
B10 B5 B11 B12 37.5(3) . . . . ?
B4 B5 B11 B12 -0.3(3) . . . . ?
B5 B10 B11 B6 -37.5(2) . . . . ?
B4 B10 B11 B6 -0.1(4) . . . . ?
B12 B10 B11 B6 100.5(3) . . . . ?
B9 B10 B11 B6 63.1(3) . . . . ?
B4 B10 B11 B5 37.4(2) . . . . ?
B12 B10 B11 B5 138.0(3) . . . . ?
B9 B10 B11 B5 100.5(3) . . . . ?
B5 B10 B11 B7 -101.1(3) . . . . ?
B4 B10 B11 B7 -63.7(3) . . . . ?
B12 B10 B11 B7 36.8(2) . . . . ?
B9 B10 B11 B7 -0.6(3) . . . . ?
B5 B10 B11 B12 -138.0(3) . . . . ?
B4 B10 B11 B12 -100.6(3) . . . . ?
B9 B10 B11 B12 -37.4(2) . . . . ?
C2 B7 B11 B6 -39.8(2) . . . . ?
B8 B7 B11 B6 -101.1(2) . . . . ?
B12 B7 B11 B6 -138.3(2) . . . . ?
C2 B7 B11 B5 -1.9(3) . . . . ?
B8 B7 B11 B5 -63.2(3) . . . . ?
B12 B7 B11 B5 -100.4(3) . . . . ?
B6 B7 B11 B5 37.9(2) . . . . ?
C2 B7 B11 B10 61.5(3) . . . . ?
B8 B7 B11 B10 0.2(3) . . . . ?
B12 B7 B11 B10 -37.0(2) . . . . ?
B6 B7 B11 B10 101.3(3) . . . . ?
C2 B7 B11 B12 98.5(2) . . . . ?
B8 B7 B11 B12 37.2(2) . . . . ?
B6 B7 B11 B12 138.3(2) . . . . ?
C2 B8 B12 B7 -39.2(2) . . . . ?
B9 B8 B12 B7 -138.4(2) . . . . ?
B3 B8 B12 B7 -101.0(2) . . . . ?
C2 B8 B12 B10 61.3(3) . . . . ?
B7 B8 B12 B10 100.5(3) . . . . ?
B9 B8 B12 B10 -37.9(2) . . . . ?
B3 B8 B12 B10 -0.5(3) . . . . ?
C2 B8 B12 B11 -2.0(3) . . . . ?
B7 B8 B12 B11 37.2(2) . . . . ?
B9 B8 B12 B11 -101.2(3) . . . . ?
B3 B8 B12 B11 -63.8(3) . . . . ?
C2 B8 B12 B9 99.2(2) . . . . ?
B7 B8 B12 B9 138.4(2) . . . . ?
B3 B8 B12 B9 37.4(2) . . . . ?
C2 B7 B12 B8 39.2(2) . . . . ?
B6 B7 B12 B8 101.5(3) . . . . ?
B11 B7 B12 B8 138.4(2) . . . . ?
C2 B7 B12 B10 -62.2(3) . . . . ?
B8 B7 B12 B10 -101.5(3) . . . . ?
B6 B7 B12 B10 0.0(3) . . . . ?
B11 B7 B12 B10 36.9(2) . . . . ?
C2 B7 B12 B11 -99.1(2) . . . . ?
B8 B7 B12 B11 -138.4(2) . . . . ?
B6 B7 B12 B11 -36.9(2) . . . . ?
C2 B7 B12 B9 2.1(3) . . . . ?
B8 B7 B12 B9 -37.1(2) . . . . ?
B6 B7 B12 B9 64.4(3) . . . . ?
B11 B7 B12 B9 101.3(3) . . . . ?
B5 B10 B12 B8 -63.2(3) . . . . ?
B11 B10 B12 B8 -100.5(3) . . . . ?
B4 B10 B12 B8 0.0(3) . . . . ?
B9 B10 B12 B8 37.5(2) . . . . ?
B5 B10 B12 B7 0.3(4) . . . . ?
B11 B10 B12 B7 -37.0(2) . . . . ?
B4 B10 B12 B7 63.5(3) . . . . ?
B9 B10 B12 B7 100.9(3) . . . . ?
B5 B10 B12 B11 37.3(2) . . . . ?
B4 B10 B12 B11 100.5(3) . . . . ?
B9 B10 B12 B11 137.9(3) . . . . ?
B5 B10 B12 B9 -100.6(3) . . . . ?
B11 B10 B12 B9 -137.9(3) . . . . ?
B4 B10 B12 B9 -37.4(2) . . . . ?
B6 B11 B12 B8 0.2(3) . . . . ?
B5 B11 B12 B8 63.9(3) . . . . ?
B10 B11 B12 B8 101.4(3) . . . . ?
B7 B11 B12 B8 -37.2(2) . . . . ?
B6 B11 B12 B7 37.3(2) . . . . ?
B5 B11 B12 B7 101.1(3) . . . . ?
B10 B11 B12 B7 138.6(3) . . . . ?
B6 B11 B12 B10 -101.3(3) . . . . ?
B5 B11 B12 B10 -37.5(2) . . . . ?
B7 B11 B12 B10 -138.6(3) . . . . ?
B6 B11 B12 B9 -63.2(3) . . . . ?
B5 B11 B12 B9 0.6(3) . . . . ?
B10 B11 B12 B9 38.1(3) . . . . ?
B7 B11 B12 B9 -100.5(3) . . . . ?
B3 B9 B12 B8 -37.6(2) . . . . ?
B4 B9 B12 B8 -101.2(3) . . . . ?
B10 B9 B12 B8 -138.2(2) . . . . ?
B3 B9 B12 B7 -0.5(3) . . . . ?
B8 B9 B12 B7 37.1(2) . . . . ?
B4 B9 B12 B7 -64.0(3) . . . . ?
B10 B9 B12 B7 -101.0(3) . . . . ?
B3 B9 B12 B10 100.6(3) . . . . ?
B8 B9 B12 B10 138.2(2) . . . . ?
B4 B9 B12 B10 37.0(2) . . . . ?
B3 B9 B12 B11 63.0(3) . . . . ?
B8 B9 B12 B11 100.6(3) . . . . ?
B4 B9 B12 B11 -0.6(3) . . . . ?
B10 B9 B12 B11 -37.6(3) . . . . ?
C17 B13 B14 C16 36.6(2) . . . . ?
B19 B13 B14 C16 135.4(2) . . . . ?
B18 B13 B14 C16 97.4(2) . . . . ?
C17 B13 B14 B20 -60.9(3) . . . . ?
C16 B13 B14 B20 -97.5(2) . . . . ?
B19 B13 B14 B20 37.9(2) . . . . ?
B18 B13 B14 B20 -0.2(3) . . . . ?
C17 B13 B14 B15 2.6(3) . . . . ?
C16 B13 B14 B15 -34.0(2) . . . . ?
B19 B13 B14 B15 101.4(3) . . . . ?
B18 B13 B14 B15 63.3(3) . . . . ?
C17 B13 B14 B19 -98.8(2) . . . . ?
C16 B13 B14 B19 -135.4(2) . . . . ?
B18 B13 B14 B19 -38.1(2) . . . . ?
B20 B14 B15 C16 134.6(3) . . . . ?
B19 B14 B15 C16 97.6(3) . . . . ?
B13 B14 B15 C16 34.2(2) . . . . ?
C16 B14 B15 B20 -134.6(3) . . . . ?
B19 B14 B15 B20 -37.0(3) . . . . ?
B13 B14 B15 B20 -100.4(3) . . . . ?
C16 B14 B15 B21 -96.8(2) . . . . ?
B20 B14 B15 B21 37.8(2) . . . . ?
B19 B14 B15 B21 0.8(3) . . . . ?
B13 B14 B15 B21 -62.6(3) . . . . ?
C16 B14 B15 B16 -34.0(2) . . . . ?
B20 B14 B15 B16 100.6(3) . . . . ?
B19 B14 B15 B16 63.6(3) . . . . ?
B13 B14 B15 B16 0.3(3) . . . . ?
C16 B15 B16 C17 -36.54(19) . . . . ?
B20 B15 B16 C17 60.1(3) . . . . ?
B14 B15 B16 C17 -3.0(3) . . . . ?
B21 B15 B16 C17 98.0(2) . . . . ?
B20 B15 B16 C16 96.7(3) . . . . ?
B14 B15 B16 C16 33.6(2) . . . . ?
B21 B15 B16 C16 134.5(2) . . . . ?
C16 B15 B16 B21 -134.5(2) . . . . ?
B20 B15 B16 B21 -37.9(2) . . . . ?
B14 B15 B16 B21 -101.0(3) . . . . ?
C16 B15 B16 B17 -96.7(2) . . . . ?
B20 B15 B16 B17 0.0(3) . . . . ?
B14 B15 B16 B17 -63.1(3) . . . . ?
B21 B15 B16 B17 37.8(2) . . . . ?
C16 B16 B17 C17 34.9(2) . . . . ?
B21 B16 B17 C17 133.3(2) . . . . ?
B15 B16 B17 C17 95.6(2) . . . . ?
C17 B16 B17 B21 -133.3(2) . . . . ?
C16 B16 B17 B21 -98.4(3) . . . . ?
B15 B16 B17 B21 -37.7(2) . . . . ?
C17 B16 B17 B18 -33.0(2) . . . . ?
C16 B16 B17 B18 1.9(3) . . . . ?
B21 B16 B17 B18 100.3(3) . . . . ?
B15 B16 B17 B18 62.6(3) . . . . ?
C17 B16 B17 B22 -95.7(2) . . . . ?
C16 B16 B17 B22 -60.8(3) . . . . ?
B21 B16 B17 B22 37.7(2) . . . . ?
B15 B16 B17 B22 -0.1(3) . . . . ?
C16 B13 B18 C17 -36.0(2) . . . . ?
B19 B13 B18 C17 -134.1(2) . . . . ?
B14 B13 B18 C17 -96.3(2) . . . . ?
C17 B13 B18 B22 96.5(2) . . . . ?
C16 B13 B18 B22 60.6(3) . . . . ?
B19 B13 B18 B22 -37.6(2) . . . . ?
B14 B13 B18 B22 0.3(3) . . . . ?
C17 B13 B18 B17 32.3(2) . . . . ?
C16 B13 B18 B17 -3.7(3) . . . . ?
B19 B13 B18 B17 -101.8(3) . . . . ?
B14 B13 B18 B17 -64.0(3) . . . . ?
C17 B13 B18 B19 134.1(2) . . . . ?
C16 B13 B18 B19 98.1(2) . . . . ?
B14 B13 B18 B19 37.8(2) . . . . ?
B21 B17 B18 C17 96.5(2) . . . . ?
B16 B17 B18 C17 33.5(2) . . . . ?
B22 B17 B18 C17 134.2(2) . . . . ?
C17 B17 B18 B22 -134.2(2) . . . . ?
B21 B17 B18 B22 -37.8(2) . . . . ?
B16 B17 B18 B22 -100.8(3) . . . . ?
C17 B17 B18 B13 -32.4(2) . . . . ?
B21 B17 B18 B13 64.1(3) . . . . ?
B16 B17 B18 B13 1.1(3) . . . . ?
B22 B17 B18 B13 101.9(3) . . . . ?
C17 B17 B18 B19 -95.9(2) . . . . ?
B21 B17 B18 B19 0.6(3) . . . . ?
B16 B17 B18 B19 -62.4(3) . . . . ?
B22 B17 B18 B19 38.4(2) . . . . ?
C16 B14 B19 B13 -38.9(2) . . . . ?
B20 B14 B19 B13 -137.7(2) . . . . ?
B15 B14 B19 B13 -100.8(3) . . . . ?
C16 B14 B19 B20 98.8(3) . . . . ?
B15 B14 B19 B20 36.9(2) . . . . ?
B13 B14 B19 B20 137.7(2) . . . . ?
C16 B14 B19 B18 -0.8(3) . . . . ?
B20 B14 B19 B18 -99.6(3) . . . . ?
B15 B14 B19 B18 -62.7(3) . . . . ?
B13 B14 B19 B18 38.1(2) . . . . ?
C16 B14 B19 B22 61.4(3) . . . . ?
B20 B14 B19 B22 -37.4(2) . . . . ?
B15 B14 B19 B22 -0.5(3) . . . . ?
B13 B14 B19 B22 100.3(3) . . . . ?
C17 B13 B19 B14 98.1(2) . . . . ?
C16 B13 B19 B14 37.7(2) . . . . ?
B18 B13 B19 B14 137.3(2) . . . . ?
C17 B13 B19 B20 60.6(3) . . . . ?
C16 B13 B19 B20 0.2(3) . . . . ?
B18 B13 B19 B20 99.7(3) . . . . ?
B14 B13 B19 B20 -37.6(2) . . . . ?
C17 B13 B19 B18 -39.2(2) . . . . ?
C16 B13 B19 B18 -99.6(2) . . . . ?
B14 B13 B19 B18 -137.3(2) . . . . ?
C17 B13 B19 B22 -2.8(3) . . . . ?
C16 B13 B19 B22 -63.2(3) . . . . ?
B18 B13 B19 B22 36.4(2) . . . . ?
B14 B13 B19 B22 -101.0(3) . . . . ?
C17 B18 B19 B14 0.9(3) . . . . ?
B22 B18 B19 B14 100.2(3) . . . . ?
B13 B18 B19 B14 -38.4(2) . . . . ?
B17 B18 B19 B14 61.9(3) . . . . ?
C17 B18 B19 B13 39.3(2) . . . . ?
B22 B18 B19 B13 138.6(2) . . . . ?
B17 B18 B19 B13 100.3(2) . . . . ?
C17 B18 B19 B20 -61.8(3) . . . . ?
B22 B18 B19 B20 37.5(2) . . . . ?
B13 B18 B19 B20 -101.1(3) . . . . ?
B17 B18 B19 B20 -0.8(3) . . . . ?
C17 B18 B19 B22 -99.3(2) . . . . ?
B13 B18 B19 B22 -138.6(2) . . . . ?
B17 B18 B19 B22 -38.3(2) . . . . ?
C16 B14 B20 B15 39.2(2) . . . . ?
B19 B14 B20 B15 139.0(3) . . . . ?
B13 B14 B20 B15 101.3(3) . . . . ?
C16 B14 B20 B19 -99.8(2) . . . . ?
B15 B14 B20 B19 -139.0(3) . . . . ?
B13 B14 B20 B19 -37.6(2) . . . . ?
C16 B14 B20 B22 -62.2(3) . . . . ?
B15 B14 B20 B22 -101.3(3) . . . . ?
B19 B14 B20 B22 37.6(2) . . . . ?
B13 B14 B20 B22 0.0(3) . . . . ?
C16 B14 B20 B21 1.8(3) . . . . ?
B15 B14 B20 B21 -37.3(2) . . . . ?
B19 B14 B20 B21 101.7(3) . . . . ?
B13 B14 B20 B21 64.0(3) . . . . ?
C16 B15 B20 B14 -38.8(2) . . . . ?
B21 B15 B20 B14 -138.1(3) . . . . ?
B16 B15 B20 B14 -100.8(3) . . . . ?
C16 B15 B20 B19 -1.9(4) . . . . ?
B14 B15 B20 B19 36.9(3) . . . . ?
B21 B15 B20 B19 -101.2(3) . . . . ?
B16 B15 B20 B19 -63.9(3) . . . . ?
C16 B15 B20 B22 62.1(3) . . . . ?
B14 B15 B20 B22 100.9(3) . . . . ?
B21 B15 B20 B22 -37.2(2) . . . . ?
B16 B15 B20 B22 0.1(3) . . . . ?
C16 B15 B20 B21 99.3(3) . . . . ?
B14 B15 B20 B21 138.1(3) . . . . ?
B16 B15 B20 B21 37.3(2) . . . . ?
B13 B19 B20 B14 38.1(2) . . . . ?
B18 B19 B20 B14 101.2(3) . . . . ?
B22 B19 B20 B14 138.1(2) . . . . ?
B14 B19 B20 B15 -37.0(3) . . . . ?
B13 B19 B20 B15 1.1(4) . . . . ?
B18 B19 B20 B15 64.2(3) . . . . ?
B22 B19 B20 B15 101.1(3) . . . . ?
B14 B19 B20 B22 -138.1(2) . . . . ?
B13 B19 B20 B22 -100.1(3) . . . . ?
B18 B19 B20 B22 -37.0(2) . . . . ?
B14 B19 B20 B21 -100.5(3) . . . . ?
B13 B19 B20 B21 -62.4(3) . . . . ?
B18 B19 B20 B21 0.7(3) . . . . ?
B22 B19 B20 B21 37.6(2) . . . . ?
C17 B16 B21 B15 -98.4(2) . . . . ?
C16 B16 B21 B15 -38.7(2) . . . . ?
B17 B16 B21 B15 -137.7(2) . . . . ?
C17 B16 B21 B17 39.3(2) . . . . ?
C16 B16 B21 B17 99.0(2) . . . . ?
B15 B16 B21 B17 137.7(2) . . . . ?
C17 B16 B21 B20 -61.0(3) . . . . ?
C16 B16 B21 B20 -1.3(3) . . . . ?
B17 B16 B21 B20 -100.3(3) . . . . ?
B15 B16 B21 B20 37.4(2) . . . . ?
C17 B16 B21 B22 2.1(3) . . . . ?
C16 B16 B21 B22 61.9(3) . . . . ?
B17 B16 B21 B22 -37.1(2) . . . . ?
B15 B16 B21 B22 100.5(3) . . . . ?
C16 B15 B21 B16 39.4(2) . . . . ?
B20 B15 B21 B16 137.9(3) . . . . ?
B14 B15 B21 B16 100.6(3) . . . . ?
C16 B15 B21 B17 1.3(3) . . . . ?
B20 B15 B21 B17 99.9(3) . . . . ?
B14 B15 B21 B17 62.5(3) . . . . ?
B16 B15 B21 B17 -38.1(2) . . . . ?
C16 B15 B21 B20 -98.5(3) . . . . ?
B14 B15 B21 B20 -37.4(2) . . . . ?
B16 B15 B21 B20 -137.9(3) . . . . ?
C16 B15 B21 B22 -61.9(3) . . . . ?
B20 B15 B21 B22 36.6(2) . . . . ?
B14 B15 B21 B22 -0.7(3) . . . . ?
B16 B15 B21 B22 -101.3(3) . . . . ?
C17 B17 B21 B16 -40.4(2) . . . . ?
B18 B17 B21 B16 -101.4(2) . . . . ?
B22 B17 B21 B16 -138.4(3) . . . . ?
C17 B17 B21 B15 -2.2(3) . . . . ?
B18 B17 B21 B15 -63.1(3) . . . . ?
B16 B17 B21 B15 38.2(2) . . . . ?
B22 B17 B21 B15 -100.1(3) . . . . ?
C17 B17 B21 B20 60.8(3) . . . . ?
B18 B17 B21 B20 -0.2(3) . . . . ?
B16 B17 B21 B20 101.2(3) . . . . ?
B22 B17 B21 B20 -37.2(2) . . . . ?
C17 B17 B21 B22 98.0(2) . . . . ?
B18 B17 B21 B22 37.0(2) . . . . ?
B16 B17 B21 B22 138.4(3) . . . . ?
B14 B20 B21 B16 -0.3(3) . . . . ?
B15 B20 B21 B16 -37.9(2) . . . . ?
B19 B20 B21 B16 63.4(3) . . . . ?
B22 B20 B21 B16 100.9(3) . . . . ?
B14 B20 B21 B15 37.5(2) . . . . ?
B19 B20 B21 B15 101.2(3) . . . . ?
B22 B20 B21 B15 138.8(3) . . . . ?
B14 B20 B21 B17 -64.0(3) . . . . ?
B15 B20 B21 B17 -101.6(2) . . . . ?
B19 B20 B21 B17 -0.3(3) . . . . ?
B22 B20 B21 B17 37.2(2) . . . . ?
B14 B20 B21 B22 -101.3(3) . . . . ?
B15 B20 B21 B22 -138.8(3) . . . . ?
B19 B20 B21 B22 -37.6(2) . . . . ?
C17 B18 B22 B17 -39.2(2) . . . . ?
B13 B18 B22 B17 -100.5(2) . . . . ?
B19 B18 B22 B17 -137.7(2) . . . . ?
C17 B18 B22 B20 61.1(3) . . . . ?
B13 B18 B22 B20 -0.3(3) . . . . ?
B17 B18 B22 B20 100.3(2) . . . . ?
B19 B18 B22 B20 -37.4(2) . . . . ?
C17 B18 B22 B19 98.5(2) . . . . ?
B13 B18 B22 B19 37.2(2) . . . . ?
B17 B18 B22 B19 137.7(2) . . . . ?
C17 B18 B22 B21 -2.1(3) . . . . ?
B13 B18 B22 B21 -63.4(3) . . . . ?
B17 B18 B22 B21 37.1(2) . . . . ?
B19 B18 B22 B21 -100.6(3) . . . . ?
C17 B17 B22 B18 38.9(2) . . . . ?
B21 B17 B22 B18 138.1(2) . . . . ?
B16 B17 B22 B18 101.0(2) . . . . ?
C17 B17 B22 B20 -62.0(3) . . . . ?
B21 B17 B22 B20 37.2(2) . . . . ?
B18 B17 B22 B20 -100.9(3) . . . . ?
B16 B17 B22 B20 0.2(3) . . . . ?
C17 B17 B22 B19 1.0(3) . . . . ?
B21 B17 B22 B19 100.1(3) . . . . ?
B18 B17 B22 B19 -38.0(2) . . . . ?
B16 B17 B22 B19 63.1(3) . . . . ?
C17 B17 B22 B21 -99.2(2) . . . . ?
B18 B17 B22 B21 -138.1(2) . . . . ?
B16 B17 B22 B21 -37.1(2) . . . . ?
B14 B20 B22 B18 0.2(3) . . . . ?
B15 B20 B22 B18 -63.7(3) . . . . ?
B19 B20 B22 B18 37.7(2) . . . . ?
B21 B20 B22 B18 -100.6(3) . . . . ?
B14 B20 B22 B17 63.7(3) . . . . ?
B15 B20 B22 B17 -0.2(4) . . . . ?
B19 B20 B22 B17 101.3(3) . . . . ?
B21 B20 B22 B17 -37.1(2) . . . . ?
B14 B20 B22 B19 -37.6(2) . . . . ?
B15 B20 B22 B19 -101.4(3) . . . . ?
B21 B20 B22 B19 -138.3(3) . . . . ?
B14 B20 B22 B21 100.8(3) . . . . ?
B15 B20 B22 B21 36.9(2) . . . . ?
B19 B20 B22 B21 138.3(3) . . . . ?
B14 B19 B22 B18 -100.7(3) . . . . ?
B13 B19 B22 B18 -36.8(2) . . . . ?
B20 B19 B22 B18 -137.8(2) . . . . ?
B14 B19 B22 B17 -62.7(3) . . . . ?
B13 B19 B22 B17 1.2(3) . . . . ?
B20 B19 B22 B17 -99.9(3) . . . . ?
B18 B19 B22 B17 38.0(2) . . . . ?
B14 B19 B22 B20 37.2(2) . . . . ?
B13 B19 B22 B20 101.0(3) . . . . ?
B18 B19 B22 B20 137.8(2) . . . . ?
B14 B19 B22 B21 0.1(3) . . . . ?
B13 B19 B22 B21 63.9(3) . . . . ?
B20 B19 B22 B21 -37.1(2) . . . . ?
B18 B19 B22 B21 100.7(3) . . . . ?
B16 B21 B22 B18 -0.1(4) . . . . ?
B15 B21 B22 B18 64.0(3) . . . . ?
B17 B21 B22 B18 -37.5(2) . . . . ?
B20 B21 B22 B18 100.6(3) . . . . ?
B16 B21 B22 B17 37.4(2) . . . . ?
B15 B21 B22 B17 101.5(3) . . . . ?
B20 B21 B22 B17 138.1(3) . . . . ?
B16 B21 B22 B20 -100.7(3) . . . . ?
B15 B21 B22 B20 -36.6(3) . . . . ?
B17 B21 B22 B20 -138.1(3) . . . . ?
B16 B21 B22 B19 -63.7(3) . . . . ?
B15 B21 B22 B19 0.4(3) . . . . ?
B17 B21 B22 B19 -101.1(3) . . . . ?
B20 B21 B22 B19 37.0(3) . . . . ?
B5 B4 C1 C2 102.8(2) . . . . ?
B10 B4 C1 C2 63.4(3) . . . . ?
B3 B4 C1 C2 -38.8(2) . . . . ?
B9 B4 C1 C2 0.1(3) . . . . ?
B10 B4 C1 B5 -39.4(2) . . . . ?
B3 B4 C1 B5 -141.6(2) . . . . ?
B9 B4 C1 B5 -102.7(3) . . . . ?
B5 B4 C1 B6 36.4(2) . . . . ?
B10 B4 C1 B6 -3.0(3) . . . . ?
B3 B4 C1 B6 -105.3(2) . . . . ?
B9 B4 C1 B6 -66.3(3) . . . . ?
B5 B4 C1 B3 141.6(2) . . . . ?
B10 B4 C1 B3 102.3(3) . . . . ?
B9 B4 C1 B3 38.9(2) . . . . ?
B5 B4 C1 S1 -109.4(3) . . . . ?
B10 B4 C1 S1 -148.8(2) . . . . ?
B3 B4 C1 S1 109.0(2) . . . . ?
B9 B4 C1 S1 147.9(2) . . . . ?
B11 B5 C1 C2 -0.6(3) . . . . ?
B6 B5 C1 C2 39.0(2) . . . . ?
B10 B5 C1 C2 -63.5(3) . . . . ?
B4 B5 C1 C2 -103.2(2) . . . . ?
B11 B5 C1 B4 102.7(3) . . . . ?
B6 B5 C1 B4 142.2(2) . . . . ?
B10 B5 C1 B4 39.7(2) . . . . ?
B11 B5 C1 B6 -39.5(2) . . . . ?
B10 B5 C1 B6 -102.5(3) . . . . ?
B4 B5 C1 B6 -142.2(2) . . . . ?
B11 B5 C1 B3 65.3(3) . . . . ?
B6 B5 C1 B3 104.8(2) . . . . ?
B10 B5 C1 B3 2.3(3) . . . . ?
B4 B5 C1 B3 -37.4(2) . . . . ?
B11 B5 C1 S1 -138.9(2) . . . . ?
B6 B5 C1 S1 -99.3(2) . . . . ?
B10 B5 C1 S1 158.2(2) . . . . ?
B4 B5 C1 S1 118.5(2) . . . . ?
B11 B6 C1 C2 -97.9(2) . . . . ?
B5 B6 C1 C2 -137.5(2) . . . . ?
B7 B6 C1 C2 -35.0(2) . . . . ?
C2 B6 C1 B4 100.9(2) . . . . ?
B11 B6 C1 B4 3.0(3) . . . . ?
B5 B6 C1 B4 -36.6(2) . . . . ?
B7 B6 C1 B4 65.9(3) . . . . ?
C2 B6 C1 B5 137.5(2) . . . . ?
B11 B6 C1 B5 39.6(2) . . . . ?
B7 B6 C1 B5 102.5(3) . . . . ?
C2 B6 C1 B3 31.3(2) . . . . ?
B11 B6 C1 B3 -66.6(3) . . . . ?
B5 B6 C1 B3 -106.2(2) . . . . ?
B7 B6 C1 B3 -3.7(3) . . . . ?
C2 B6 C1 S1 -108.02(19) . . . . ?
B11 B6 C1 S1 154.06(19) . . . . ?
B5 B6 C1 S1 114.4(2) . . . . ?
B7 B6 C1 S1 -143.0(2) . . . . ?
B9 B3 C1 C2 97.9(2) . . . . ?
B8 B3 C1 C2 35.7(2) . . . . ?
B4 B3 C1 C2 137.5(2) . . . . ?
C2 B3 C1 B4 -137.5(2) . . . . ?
B9 B3 C1 B4 -39.6(2) . . . . ?
B8 B3 C1 B4 -101.8(3) . . . . ?
C2 B3 C1 B5 -100.2(2) . . . . ?
B9 B3 C1 B5 -2.3(3) . . . . ?
B8 B3 C1 B5 -64.5(3) . . . . ?
B4 B3 C1 B5 37.3(2) . . . . ?
C2 B3 C1 B6 -31.5(2) . . . . ?
B9 B3 C1 B6 66.4(3) . . . . ?
B8 B3 C1 B6 4.2(3) . . . . ?
B4 B3 C1 B6 106.0(2) . . . . ?
C2 B3 C1 S1 103.8(2) . . . . ?
B9 B3 C1 S1 -158.27(19) . . . . ?
B8 B3 C1 S1 139.5(2) . . . . ?
B4 B3 C1 S1 -118.7(2) . . . . ?
B4 C1 C2 B7 -68.2(3) . . . . ?
B5 C1 C2 B7 -0.7(3) . . . . ?
B6 C1 C2 B7 38.8(2) . . . . ?
B3 C1 C2 B7 -108.1(2) . . . . ?
S1 C1 C2 B7 140.0(2) . . . . ?
B4 C1 C2 B8 0.2(3) . . . . ?
B5 C1 C2 B8 67.7(3) . . . . ?
B6 C1 C2 B8 107.1(2) . . . . ?
B3 C1 C2 B8 -39.7(2) . . . . ?
S1 C1 C2 B8 -151.6(2) . . . . ?
B4 C1 C2 B3 39.9(2) . . . . ?
B5 C1 C2 B3 107.4(2) . . . . ?
B6 C1 C2 B3 146.8(2) . . . . ?
S1 C1 C2 B3 -111.9(2) . . . . ?
B4 C1 C2 B6 -106.9(2) . . . . ?
B5 C1 C2 B6 -39.5(2) . . . . ?
B3 C1 C2 B6 -146.8(2) . . . . ?
S1 C1 C2 B6 101.3(2) . . . . ?
B8 B7 C2 C1 104.2(2) . . . . ?
B12 B7 C2 C1 64.3(3) . . . . ?
B6 B7 C2 C1 -38.0(2) . . . . ?
B11 B7 C2 C1 1.6(3) . . . . ?
B12 B7 C2 B8 -39.8(2) . . . . ?
B6 B7 C2 B8 -142.2(2) . . . . ?
B11 B7 C2 B8 -102.5(3) . . . . ?
B8 B7 C2 B3 36.5(2) . . . . ?
B12 B7 C2 B3 -3.3(3) . . . . ?
B6 B7 C2 B3 -105.7(2) . . . . ?
B11 B7 C2 B3 -66.0(3) . . . . ?
B8 B7 C2 B6 142.2(2) . . . . ?
B12 B7 C2 B6 102.4(3) . . . . ?
B11 B7 C2 B6 39.7(2) . . . . ?
B12 B8 C2 C1 -63.6(3) . . . . ?
B7 B8 C2 C1 -103.8(2) . . . . ?
B9 B8 C2 C1 -0.4(3) . . . . ?
B3 B8 C2 C1 39.1(2) . . . . ?
B12 B8 C2 B7 40.2(2) . . . . ?
B9 B8 C2 B7 103.4(3) . . . . ?
B3 B8 C2 B7 142.9(3) . . . . ?
B12 B8 C2 B3 -102.7(3) . . . . ?
B7 B8 C2 B3 -142.9(3) . . . . ?
B9 B8 C2 B3 -39.5(2) . . . . ?
B12 B8 C2 B6 3.3(3) . . . . ?
B7 B8 C2 B6 -36.8(2) . . . . ?
B9 B8 C2 B6 66.5(3) . . . . ?
B3 B8 C2 B6 106.0(2) . . . . ?
B9 B3 C2 C1 -98.7(2) . . . . ?
B8 B3 C2 C1 -138.2(2) . . . . ?
B4 B3 C2 C1 -36.03(19) . . . . ?
C1 B3 C2 B7 101.7(2) . . . . ?
B9 B3 C2 B7 3.0(3) . . . . ?
B8 B3 C2 B7 -36.5(2) . . . . ?
B4 B3 C2 B7 65.7(3) . . . . ?
C1 B3 C2 B8 138.2(2) . . . . ?
B9 B3 C2 B8 39.5(2) . . . . ?
B4 B3 C2 B8 102.2(3) . . . . ?
C1 B3 C2 B6 31.7(2) . . . . ?
B9 B3 C2 B6 -67.0(3) . . . . ?
B8 B3 C2 B6 -106.5(3) . . . . ?
B4 B3 C2 B6 -4.3(3) . . . . ?
B11 B6 C2 C1 98.8(2) . . . . ?
B5 B6 C2 C1 36.60(19) . . . . ?
B7 B6 C2 C1 139.0(2) . . . . ?
C1 B6 C2 B7 -139.0(2) . . . . ?
B11 B6 C2 B7 -40.2(2) . . . . ?
B5 B6 C2 B7 -102.4(2) . . . . ?
C1 B6 C2 B8 -102.1(2) . . . . ?
B11 B6 C2 B8 -3.2(3) . . . . ?
B5 B6 C2 B8 -65.5(3) . . . . ?
B7 B6 C2 B8 37.0(2) . . . . ?
C1 B6 C2 B3 -31.9(2) . . . . ?
B11 B6 C2 B3 66.9(3) . . . . ?
B5 B6 C2 B3 4.7(3) . . . . ?
B7 B6 C2 B3 107.1(3) . . . . ?
S1 C3 C4 C5 1.8(5) . . . . ?
C3 C4 C5 O1 -4.1(5) . . . . ?
C3 C4 C5 C6 174.8(3) . . . . ?
O1 C5 C6 C7 -10.8(5) . . . . ?
C4 C5 C6 C7 170.3(3) . . . . ?
O1 C5 C6 C10 179.2(3) . . . . ?
C4 C5 C6 C10 0.3(5) . . . . ?
O1 C5 C6 Fe1 -95.7(3) . . . . ?
C4 C5 C6 Fe1 85.4(3) . . . . ?
C10 C6 C7 C8 -0.2(3) . . . . ?
C5 C6 C7 C8 -172.0(3) . . . . ?
Fe1 C6 C7 C8 -59.4(2) . . . . ?
C10 C6 C7 Fe1 59.2(2) . . . . ?
C5 C6 C7 Fe1 -112.6(3) . . . . ?
C6 C7 C8 C9 -0.6(3) . . . . ?
Fe1 C7 C8 C9 -59.1(2) . . . . ?
C6 C7 C8 Fe1 58.5(2) . . . . ?
C7 C8 C9 C10 1.2(4) . . . . ?
Fe1 C8 C9 C10 -58.0(2) . . . . ?
C7 C8 C9 Fe1 59.2(2) . . . . ?
C8 C9 C10 C6 -1.3(4) . . . . ?
Fe1 C9 C10 C6 -60.1(2) . . . . ?
C8 C9 C10 Fe1 58.8(2) . . . . ?
C7 C6 C10 C9 0.9(3) . . . . ?
C5 C6 C10 C9 172.3(3) . . . . ?
Fe1 C6 C10 C9 61.0(2) . . . . ?
C7 C6 C10 Fe1 -60.1(2) . . . . ?
C5 C6 C10 Fe1 111.3(3) . . . . ?
C15 C11 C12 C13 -1.0(3) . . . . ?
Fe1 C11 C12 C13 59.5(2) . . . . ?
C15 C11 C12 Fe1 -60.5(2) . . . . ?
C11 C12 C13 C14 0.9(4) . . . . ?
Fe1 C12 C13 C14 60.4(2) . . . . ?
C11 C12 C13 Fe1 -59.6(2) . . . . ?
C12 C13 C14 C15 -0.4(4) . . . . ?
Fe1 C13 C14 C15 60.0(2) . . . . ?
C12 C13 C14 Fe1 -60.4(2) . . . . ?
C13 C14 C15 C11 -0.3(4) . . . . ?
Fe1 C14 C15 C11 59.5(2) . . . . ?
C13 C14 C15 Fe1 -59.8(2) . . . . ?
C12 C11 C15 C14 0.8(3) . . . . ?
Fe1 C11 C15 C14 -59.5(2) . . . . ?
C12 C11 C15 Fe1 60.4(2) . . . . ?
B20 B14 C16 C17 63.3(3) . . . . ?
B15 B14 C16 C17 103.0(2) . . . . ?
B19 B14 C16 C17 0.4(3) . . . . ?
B13 B14 C16 C17 -38.6(2) . . . . ?
B20 B14 C16 B15 -39.7(2) . . . . ?
B19 B14 C16 B15 -102.6(3) . . . . ?
B13 B14 C16 B15 -141.6(3) . . . . ?
B20 B14 C16 B13 101.9(3) . . . . ?
B15 B14 C16 B13 141.6(3) . . . . ?
B19 B14 C16 B13 39.0(2) . . . . ?
B20 B14 C16 B16 -2.8(3) . . . . ?
B15 B14 C16 B16 36.9(2) . . . . ?
B19 B14 C16 B16 -65.7(3) . . . . ?
B13 B14 C16 B16 -104.7(2) . . . . ?
B20 B14 C16 S2 -147.8(2) . . . . ?
B15 B14 C16 S2 -108.1(3) . . . . ?
B19 B14 C16 S2 149.3(2) . . . . ?
B13 B14 C16 S2 110.2(3) . . . . ?
B20 B15 C16 C17 -63.0(3) . . . . ?
B14 B15 C16 C17 -102.4(2) . . . . ?
B21 B15 C16 C17 0.0(3) . . . . ?
B16 B15 C16 C17 39.5(2) . . . . ?
B20 B15 C16 B14 39.4(2) . . . . ?
B21 B15 C16 B14 102.4(3) . . . . ?
B16 B15 C16 B14 141.9(2) . . . . ?
B20 B15 C16 B13 2.1(3) . . . . ?
B14 B15 C16 B13 -37.3(2) . . . . ?
B21 B15 C16 B13 65.1(3) . . . . ?
B16 B15 C16 B13 104.5(2) . . . . ?
B20 B15 C16 B16 -102.4(3) . . . . ?
B14 B15 C16 B16 -141.9(2) . . . . ?
B21 B15 C16 B16 -39.4(2) . . . . ?
B20 B15 C16 S2 158.8(2) . . . . ?
B14 B15 C16 S2 119.4(2) . . . . ?
B21 B15 C16 S2 -138.2(2) . . . . ?
B16 B15 C16 S2 -98.7(2) . . . . ?
B19 B13 C16 C17 98.5(2) . . . . ?
B18 B13 C16 C17 36.0(2) . . . . ?
B14 B13 C16 C17 137.2(2) . . . . ?
C17 B13 C16 B14 -137.2(2) . . . . ?
B19 B13 C16 B14 -38.7(2) . . . . ?
B18 B13 C16 B14 -101.2(3) . . . . ?
C17 B13 C16 B15 -99.9(2) . . . . ?
B19 B13 C16 B15 -1.4(3) . . . . ?
B18 B13 C16 B15 -64.0(3) . . . . ?
B14 B13 C16 B15 37.3(3) . . . . ?
C17 B13 C16 B16 -30.8(2) . . . . ?
B19 B13 C16 B16 67.7(3) . . . . ?
B18 B13 C16 B16 5.2(3) . . . . ?
B14 B13 C16 B16 106.4(3) . . . . ?
C17 B13 C16 S2 103.7(2) . . . . ?
B19 B13 C16 S2 -157.8(2) . . . . ?
B18 B13 C16 S2 139.7(2) . . . . ?
B14 B13 C16 S2 -119.1(2) . . . . ?
B21 B16 C16 C17 -97.3(2) . . . . ?
B17 B16 C16 C17 -34.9(2) . . . . ?
B15 B16 C16 C17 -136.9(2) . . . . ?
C17 B16 C16 B14 99.9(2) . . . . ?
B21 B16 C16 B14 2.6(3) . . . . ?
B17 B16 C16 B14 65.0(3) . . . . ?
B15 B16 C16 B14 -37.0(2) . . . . ?
C17 B16 C16 B15 136.9(2) . . . . ?
B21 B16 C16 B15 39.6(2) . . . . ?
B17 B16 C16 B15 102.0(3) . . . . ?
C17 B16 C16 B13 30.4(2) . . . . ?
B21 B16 C16 B13 -66.9(3) . . . . ?
B17 B16 C16 B13 -4.5(3) . . . . ?
B15 B16 C16 B13 -106.5(3) . . . . ?
C17 B16 C16 S2 -109.1(2) . . . . ?
B21 B16 C16 S2 153.53(19) . . . . ?
B17 B16 C16 S2 -144.1(2) . . . . ?
B15 B16 C16 S2 114.0(2) . . . . ?
B14 C16 C17 B17 -68.7(3) . . . . ?
B15 C16 C17 B17 -1.5(3) . . . . ?
B13 C16 C17 B17 -108.7(3) . . . . ?
B16 C16 C17 B17 38.7(2) . . . . ?
S2 C16 C17 B17 138.5(2) . . . . ?
B14 C16 C17 B18 0.2(3) . . . . ?
B15 C16 C17 B18 67.4(3) . . . . ?
B13 C16 C17 B18 -39.8(2) . . . . ?
B16 C16 C17 B18 107.6(2) . . . . ?
S2 C16 C17 B18 -152.6(2) . . . . ?
B14 C16 C17 B13 40.0(2) . . . . ?
B15 C16 C17 B13 107.2(2) . . . . ?
B16 C16 C17 B13 147.4(2) . . . . ?
S2 C16 C17 B13 -112.8(2) . . . . ?
B14 C16 C17 B16 -107.4(2) . . . . ?
B15 C16 C17 B16 -40.2(2) . . . . ?
B13 C16 C17 B16 -147.4(2) . . . . ?
S2 C16 C17 B16 99.8(2) . . . . ?
B21 B17 C17 C16 2.2(3) . . . . ?
B18 B17 C17 C16 104.5(2) . . . . ?
B16 B17 C17 C16 -38.1(2) . . . . ?
B22 B17 C17 C16 65.2(3) . . . . ?
B21 B17 C17 B18 -102.3(3) . . . . ?
B16 B17 C17 B18 -142.7(2) . . . . ?
B22 B17 C17 B18 -39.3(2) . . . . ?
B21 B17 C17 B13 -66.0(3) . . . . ?
B18 B17 C17 B13 36.3(2) . . . . ?
B16 B17 C17 B13 -106.4(2) . . . . ?
B22 B17 C17 B13 -3.0(3) . . . . ?
B21 B17 C17 B16 40.4(2) . . . . ?
B18 B17 C17 B16 142.7(2) . . . . ?
B22 B17 C17 B16 103.3(3) . . . . ?
B22 B18 C17 C16 -63.8(3) . . . . ?
B13 B18 C17 C16 39.3(2) . . . . ?
B17 B18 C17 C16 -104.1(2) . . . . ?
B19 B18 C17 C16 -0.7(3) . . . . ?
B22 B18 C17 B17 40.3(2) . . . . ?
B13 B18 C17 B17 143.4(2) . . . . ?
B19 B18 C17 B17 103.4(3) . . . . ?
B22 B18 C17 B13 -103.1(3) . . . . ?
B17 B18 C17 B13 -143.4(2) . . . . ?
B19 B18 C17 B13 -39.9(2) . . . . ?
B22 B18 C17 B16 3.7(3) . . . . ?
B13 B18 C17 B16 106.8(2) . . . . ?
B17 B18 C17 B16 -36.5(2) . . . . ?
B19 B18 C17 B16 66.9(3) . . . . ?
B19 B13 C17 C16 -98.1(2) . . . . ?
B18 B13 C17 C16 -138.2(2) . . . . ?
B14 B13 C17 C16 -36.3(2) . . . . ?
C16 B13 C17 B17 101.9(2) . . . . ?
B19 B13 C17 B17 3.8(3) . . . . ?
B18 B13 C17 B17 -36.3(2) . . . . ?
B14 B13 C17 B17 65.6(3) . . . . ?
C16 B13 C17 B18 138.2(2) . . . . ?
B19 B13 C17 B18 40.1(2) . . . . ?
B14 B13 C17 B18 101.9(3) . . . . ?
C16 B13 C17 B16 31.5(2) . . . . ?
B19 B13 C17 B16 -66.6(3) . . . . ?
B18 B13 C17 B16 -106.8(3) . . . . ?
B14 B13 C17 B16 -4.8(3) . . . . ?
B21 B16 C17 C16 98.6(3) . . . . ?
B17 B16 C17 C16 139.1(2) . . . . ?
B15 B16 C17 C16 36.7(2) . . . . ?
C16 B16 C17 B17 -139.1(2) . . . . ?
B21 B16 C17 B17 -40.5(2) . . . . ?
B15 B16 C17 B17 -102.5(2) . . . . ?
C16 B16 C17 B18 -102.4(2) . . . . ?
B21 B16 C17 B18 -3.7(3) . . . . ?
B17 B16 C17 B18 36.8(2) . . . . ?
B15 B16 C17 B18 -65.7(3) . . . . ?
C16 B16 C17 B13 -31.7(2) . . . . ?
B21 B16 C17 B13 67.0(3) . . . . ?
B17 B16 C17 B13 107.5(3) . . . . ?
B15 B16 C17 B13 5.0(3) . . . . ?
S2 C18 C19 C20 1.0(5) . . . . ?
C18 C19 C20 O2 -3.5(5) . . . . ?
C18 C19 C20 C21 175.9(3) . . . . ?
O2 C20 C21 C22 -12.0(5) . . . . ?
C19 C20 C21 C22 168.6(3) . . . . ?
O2 C20 C21 C25 176.0(3) . . . . ?
C19 C20 C21 C25 -3.4(5) . . . . ?
O2 C20 C21 Fe2 -98.0(3) . . . . ?
C19 C20 C21 Fe2 82.6(3) . . . . ?
C25 C21 C22 C23 0.5(3) . . . . ?
C20 C21 C22 C23 -172.9(3) . . . . ?
Fe2 C21 C22 C23 -59.4(2) . . . . ?
C25 C21 C22 Fe2 59.9(2) . . . . ?
C20 C21 C22 Fe2 -113.5(3) . . . . ?
C21 C22 C23 C24 -0.6(3) . . . . ?
Fe2 C22 C23 C24 -58.8(2) . . . . ?
C21 C22 C23 Fe2 58.2(2) . . . . ?
C22 C23 C24 C25 0.5(4) . . . . ?
Fe2 C23 C24 C25 -58.3(2) . . . . ?
C22 C23 C24 Fe2 58.8(2) . . . . ?
C23 C24 C25 C21 -0.2(3) . . . . ?
Fe2 C24 C25 C21 -59.2(2) . . . . ?
C23 C24 C25 Fe2 58.9(2) . . . . ?
C22 C21 C25 C24 -0.1(3) . . . . ?
C20 C21 C25 C24 173.0(3) . . . . ?
Fe2 C21 C25 C24 60.5(2) . . . . ?
C22 C21 C25 Fe2 -60.6(2) . . . . ?
C20 C21 C25 Fe2 112.5(3) . . . . ?
C30 C26 C27 C28 0.0(3) . . . . ?
Fe2 C26 C27 C28 60.6(2) . . . . ?
C30 C26 C27 Fe2 -60.6(2) . . . . ?
C26 C27 C28 C29 1.0(4) . . . . ?
Fe2 C27 C28 C29 61.8(2) . . . . ?
C26 C27 C28 Fe2 -60.8(2) . . . . ?
C27 C28 C29 C30 -1.7(4) . . . . ?
Fe2 C28 C29 C30 59.4(2) . . . . ?
C27 C28 C29 Fe2 -61.1(2) . . . . ?
C28 C29 C30 C26 1.7(4) . . . . ?
Fe2 C29 C30 C26 61.2(2) . . . . ?
C28 C29 C30 Fe2 -59.5(2) . . . . ?
C27 C26 C30 C29 -1.0(3) . . . . ?
Fe2 C26 C30 C29 -61.6(2) . . . . ?
C27 C26 C30 Fe2 60.6(2) . . . . ?
C9 C10 Fe1 C13 46.2(4) . . . . ?
C6 C10 Fe1 C13 164.5(3) . . . . ?
C9 C10 Fe1 C11 162.52(19) . . . . ?
C6 C10 Fe1 C11 -79.2(2) . . . . ?
C9 C10 Fe1 C14 79.5(2) . . . . ?
C6 C10 Fe1 C14 -162.24(17) . . . . ?
C9 C10 Fe1 C6 -118.2(3) . . . . ?
C9 C10 Fe1 C12 -165.6(4) . . . . ?
C6 C10 Fe1 C12 -47.4(5) . . . . ?
C9 C10 Fe1 C15 121.5(2) . . . . ?
C6 C10 Fe1 C15 -120.28(18) . . . . ?
C6 C10 Fe1 C9 118.2(3) . . . . ?
C9 C10 Fe1 C7 -80.0(2) . . . . ?
C6 C10 Fe1 C7 38.21(17) . . . . ?
C9 C10 Fe1 C8 -36.70(19) . . . . ?
C6 C10 Fe1 C8 81.54(19) . . . . ?
C14 C13 Fe1 C10 47.2(4) . . . . ?
C12 C13 Fe1 C10 165.7(3) . . . . ?
C14 C13 Fe1 C11 -80.7(2) . . . . ?
C12 C13 Fe1 C11 37.84(18) . . . . ?
C12 C13 Fe1 C14 118.6(3) . . . . ?
C14 C13 Fe1 C6 -165.7(3) . . . . ?
C12 C13 Fe1 C6 -47.2(4) . . . . ?
C14 C13 Fe1 C12 -118.6(3) . . . . ?
C14 C13 Fe1 C15 -37.31(19) . . . . ?
C12 C13 Fe1 C15 81.27(19) . . . . ?
C14 C13 Fe1 C9 80.1(2) . . . . ?
C12 C13 Fe1 C9 -161.37(19) . . . . ?
C14 C13 Fe1 C7 162.52(18) . . . . ?
C12 C13 Fe1 C7 -78.9(2) . . . . ?
C14 C13 Fe1 C8 121.6(2) . . . . ?
C12 C13 Fe1 C8 -119.8(2) . . . . ?
C15 C11 Fe1 C10 -75.9(2) . . . . ?
C12 C11 Fe1 C10 165.73(18) . . . . ?
C15 C11 Fe1 C13 80.57(19) . . . . ?
C12 C11 Fe1 C13 -37.80(18) . . . . ?
C15 C11 Fe1 C14 37.49(18) . . . . ?
C12 C11 Fe1 C14 -80.9(2) . . . . ?
C15 C11 Fe1 C6 -119.64(18) . . . . ?
C12 C11 Fe1 C6 121.98(19) . . . . ?
C15 C11 Fe1 C12 118.4(3) . . . . ?
C12 C11 Fe1 C15 -118.4(3) . . . . ?
C15 C11 Fe1 C9 -39.4(5) . . . . ?
C12 C11 Fe1 C9 -157.8(4) . . . . ?
C15 C11 Fe1 C7 -163.17(17) . . . . ?
C12 C11 Fe1 C7 78.4(2) . . . . ?
C15 C11 Fe1 C8 159.7(3) . . . . ?
C12 C11 Fe1 C8 41.4(4) . . . . ?
C13 C14 Fe1 C10 -159.25(19) . . . . ?
C15 C14 Fe1 C10 81.3(2) . . . . ?
C15 C14 Fe1 C13 -119.5(3) . . . . ?
C13 C14 Fe1 C11 81.9(2) . . . . ?
C15 C14 Fe1 C11 -37.53(18) . . . . ?
C13 C14 Fe1 C6 167.3(3) . . . . ?
C15 C14 Fe1 C6 47.9(4) . . . . ?
C13 C14 Fe1 C12 38.04(19) . . . . ?
C15 C14 Fe1 C12 -81.4(2) . . . . ?
C13 C14 Fe1 C15 119.5(3) . . . . ?
C13 C14 Fe1 C9 -117.5(2) . . . . ?
C15 C14 Fe1 C9 123.0(2) . . . . ?
C13 C14 Fe1 C7 -43.9(4) . . . . ?
C15 C14 Fe1 C7 -163.4(3) . . . . ?
C13 C14 Fe1 C8 -76.1(2) . . . . ?
C15 C14 Fe1 C8 164.40(19) . . . . ?
C7 C6 Fe1 C10 118.4(2) . . . . ?
C5 C6 Fe1 C10 -122.8(3) . . . . ?
C7 C6 Fe1 C13 -41.9(4) . . . . ?
C10 C6 Fe1 C13 -160.3(3) . . . . ?
C5 C6 Fe1 C13 76.9(4) . . . . ?
C7 C6 Fe1 C11 -119.55(18) . . . . ?
C10 C6 Fe1 C11 122.02(18) . . . . ?
C5 C6 Fe1 C11 -0.7(3) . . . . ?
C7 C6 Fe1 C14 163.4(3) . . . . ?
C10 C6 Fe1 C14 45.0(4) . . . . ?
C5 C6 Fe1 C14 -77.8(4) . . . . ?
C7 C6 Fe1 C12 -77.3(2) . . . . ?
C10 C6 Fe1 C12 164.23(17) . . . . ?
C5 C6 Fe1 C12 41.5(3) . . . . ?
C7 C6 Fe1 C15 -161.67(17) . . . . ?
C10 C6 Fe1 C15 79.9(2) . . . . ?
C5 C6 Fe1 C15 -42.9(3) . . . . ?
C7 C6 Fe1 C9 80.70(19) . . . . ?
C10 C6 Fe1 C9 -37.74(19) . . . . ?
C5 C6 Fe1 C9 -160.5(3) . . . . ?
C10 C6 Fe1 C7 -118.4(2) . . . . ?
C5 C6 Fe1 C7 118.8(3) . . . . ?
C7 C6 Fe1 C8 37.30(18) . . . . ?
C10 C6 Fe1 C8 -81.13(19) . . . . ?
C5 C6 Fe1 C8 156.1(3) . . . . ?
C13 C12 Fe1 C10 -160.4(4) . . . . ?
C11 C12 Fe1 C10 -41.7(5) . . . . ?
C11 C12 Fe1 C13 118.7(3) . . . . ?
C13 C12 Fe1 C11 -118.7(3) . . . . ?
C13 C12 Fe1 C14 -37.47(18) . . . . ?
C11 C12 Fe1 C14 81.2(2) . . . . ?
C13 C12 Fe1 C6 162.92(18) . . . . ?
C11 C12 Fe1 C6 -78.4(2) . . . . ?
C13 C12 Fe1 C15 -80.93(19) . . . . ?
C11 C12 Fe1 C15 37.77(18) . . . . ?
C13 C12 Fe1 C9 43.3(4) . . . . ?
C11 C12 Fe1 C9 162.0(3) . . . . ?
C13 C12 Fe1 C7 120.36(18) . . . . ?
C11 C12 Fe1 C7 -120.93(19) . . . . ?
C13 C12 Fe1 C8 78.1(2) . . . . ?
C11 C12 Fe1 C8 -163.23(19) . . . . ?
C14 C15 Fe1 C10 -117.3(2) . . . . ?
C11 C15 Fe1 C10 123.67(18) . . . . ?
C14 C15 Fe1 C13 37.07(19) . . . . ?
C11 C15 Fe1 C13 -81.94(19) . . . . ?
C14 C15 Fe1 C11 119.0(3) . . . . ?
C11 C15 Fe1 C14 -119.0(3) . . . . ?
C14 C15 Fe1 C6 -160.87(19) . . . . ?
C11 C15 Fe1 C6 80.1(2) . . . . ?
C14 C15 Fe1 C12 80.9(2) . . . . ?
C11 C15 Fe1 C12 -38.10(18) . . . . ?
C14 C15 Fe1 C9 -75.5(2) . . . . ?
C11 C15 Fe1 C9 165.47(18) . . . . ?
C14 C15 Fe1 C7 162.7(3) . . . . ?
C11 C15 Fe1 C7 43.7(4) . . . . ?
C14 C15 Fe1 C8 -39.7(4) . . . . ?
C11 C15 Fe1 C8 -158.7(3) . . . . ?
C8 C9 Fe1 C10 -120.7(3) . . . . ?
C10 C9 Fe1 C13 -159.76(18) . . . . ?
C8 C9 Fe1 C13 79.6(2) . . . . ?
C10 C9 Fe1 C11 -48.5(5) . . . . ?
C8 C9 Fe1 C11 -169.1(4) . . . . ?
C10 C9 Fe1 C14 -118.59(19) . . . . ?
C8 C9 Fe1 C14 120.72(19) . . . . ?
C10 C9 Fe1 C6 38.95(18) . . . . ?
C8 C9 Fe1 C6 -81.7(2) . . . . ?
C10 C9 Fe1 C12 169.2(3) . . . . ?
C8 C9 Fe1 C12 48.5(4) . . . . ?
C10 C9 Fe1 C15 -78.0(2) . . . . ?
C8 C9 Fe1 C15 161.31(18) . . . . ?
C10 C9 Fe1 C7 83.38(19) . . . . ?
C8 C9 Fe1 C7 -37.31(18) . . . . ?
C10 C9 Fe1 C8 120.7(3) . . . . ?
C8 C7 Fe1 C10 80.6(2) . . . . ?
C6 C7 Fe1 C10 -38.63(17) . . . . ?
C8 C7 Fe1 C13 -75.9(2) . . . . ?
C6 C7 Fe1 C13 164.83(17) . . . . ?
C8 C7 Fe1 C11 -159.76(19) . . . . ?
C6 C7 Fe1 C11 81.0(2) . . . . ?
C8 C7 Fe1 C14 -43.9(4) . . . . ?
C6 C7 Fe1 C14 -163.2(3) . . . . ?
C8 C7 Fe1 C6 119.3(3) . . . . ?
C8 C7 Fe1 C12 -117.85(19) . . . . ?
C6 C7 Fe1 C12 122.88(17) . . . . ?
C8 C7 Fe1 C15 168.0(3) . . . . ?
C6 C7 Fe1 C15 48.7(4) . . . . ?
C8 C7 Fe1 C9 37.28(19) . . . . ?
C6 C7 Fe1 C9 -81.99(19) . . . . ?
C6 C7 Fe1 C8 -119.3(3) . . . . ?
C9 C8 Fe1 C10 36.72(19) . . . . ?
C7 C8 Fe1 C10 -82.93(19) . . . . ?
C9 C8 Fe1 C13 -118.02(19) . . . . ?
C7 C8 Fe1 C13 122.34(18) . . . . ?
C9 C8 Fe1 C11 170.5(3) . . . . ?
C7 C8 Fe1 C11 50.8(4) . . . . ?
C9 C8 Fe1 C14 -77.7(2) . . . . ?
C7 C8 Fe1 C14 162.64(18) . . . . ?
C9 C8 Fe1 C6 81.6(2) . . . . ?
C7 C8 Fe1 C6 -38.06(18) . . . . ?
C9 C8 Fe1 C12 -159.34(18) . . . . ?
C7 C8 Fe1 C12 81.0(2) . . . . ?
C9 C8 Fe1 C15 -48.5(4) . . . . ?
C7 C8 Fe1 C15 -168.2(3) . . . . ?
C7 C8 Fe1 C9 -119.6(3) . . . . ?
C9 C8 Fe1 C7 119.6(3) . . . . ?
C26 C27 Fe2 C28 118.7(3) . . . . ?
C26 C27 Fe2 C30 38.47(18) . . . . ?
C28 C27 Fe2 C30 -80.2(2) . . . . ?
C28 C27 Fe2 C26 -118.7(3) . . . . ?
C26 C27 Fe2 C29 81.5(2) . . . . ?
C28 C27 Fe2 C29 -37.20(19) . . . . ?
C26 C27 Fe2 C21 -79.1(2) . . . . ?
C28 C27 Fe2 C21 162.26(19) . . . . ?
C26 C27 Fe2 C25 -39.4(5) . . . . ?
C28 C27 Fe2 C25 -158.1(4) . . . . ?
C26 C27 Fe2 C22 -122.39(19) . . . . ?
C28 C27 Fe2 C22 118.92(19) . . . . ?
C26 C27 Fe2 C24 158.0(3) . . . . ?
C28 C27 Fe2 C24 39.3(4) . . . . ?
C26 C27 Fe2 C23 -164.76(17) . . . . ?
C28 C27 Fe2 C23 76.6(2) . . . . ?
C29 C28 Fe2 C27 -117.8(3) . . . . ?
C29 C28 Fe2 C30 -36.57(19) . . . . ?
C27 C28 Fe2 C30 81.3(2) . . . . ?
C29 C28 Fe2 C26 -80.4(2) . . . . ?
C27 C28 Fe2 C26 37.38(18) . . . . ?
C27 C28 Fe2 C29 117.8(3) . . . . ?
C29 C28 Fe2 C21 -163.5(3) . . . . ?
C27 C28 Fe2 C21 -45.7(4) . . . . ?
C29 C28 Fe2 C25 43.7(4) . . . . ?
C27 C28 Fe2 C25 161.5(3) . . . . ?
C29 C28 Fe2 C22 161.90(19) . . . . ?
C27 C28 Fe2 C22 -80.3(2) . . . . ?
C29 C28 Fe2 C24 78.3(2) . . . . ?
C27 C28 Fe2 C24 -163.90(18) . . . . ?
C29 C28 Fe2 C23 120.23(19) . . . . ?
C27 C28 Fe2 C23 -121.96(18) . . . . ?
C29 C30 Fe2 C27 79.2(2) . . . . ?
C26 C30 Fe2 C27 -37.87(17) . . . . ?
C29 C30 Fe2 C28 35.90(19) . . . . ?
C26 C30 Fe2 C28 -81.2(2) . . . . ?
C29 C30 Fe2 C26 117.1(3) . . . . ?
C26 C30 Fe2 C29 -117.1(3) . . . . ?
C29 C30 Fe2 C21 -164.19(18) . . . . ?
C26 C30 Fe2 C21 78.7(2) . . . . ?
C29 C30 Fe2 C25 -120.47(19) . . . . ?
C26 C30 Fe2 C25 122.44(18) . . . . ?
C29 C30 Fe2 C22 158.5(4) . . . . ?
C26 C30 Fe2 C22 41.4(5) . . . . ?
C29 C30 Fe2 C24 -78.2(2) . . . . ?
C26 C30 Fe2 C24 164.68(18) . . . . ?
C29 C30 Fe2 C23 -42.1(4) . . . . ?
C26 C30 Fe2 C23 -159.2(3) . . . . ?
C30 C26 Fe2 C27 117.5(3) . . . . ?
C27 C26 Fe2 C28 -37.50(19) . . . . ?
C30 C26 Fe2 C28 80.0(2) . . . . ?
C27 C26 Fe2 C30 -117.5(3) . . . . ?
C27 C26 Fe2 C29 -79.6(2) . . . . ?
C30 C26 Fe2 C29 37.95(19) . . . . ?
C27 C26 Fe2 C21 120.79(19) . . . . ?
C30 C26 Fe2 C21 -121.68(19) . . . . ?
C27 C26 Fe2 C25 165.37(19) . . . . ?
C30 C26 Fe2 C25 -77.1(2) . . . . ?
C27 C26 Fe2 C22 77.2(2) . . . . ?
C30 C26 Fe2 C22 -165.24(19) . . . . ?
C27 C26 Fe2 C24 -156.7(3) . . . . ?
C30 C26 Fe2 C24 -39.2(4) . . . . ?
C27 C26 Fe2 C23 39.2(4) . . . . ?
C30 C26 Fe2 C23 156.8(3) . . . . ?
C28 C29 Fe2 C27 38.25(19) . . . . ?
C30 C29 Fe2 C27 -82.2(2) . . . . ?
C30 C29 Fe2 C28 -120.4(3) . . . . ?
C28 C29 Fe2 C30 120.4(3) . . . . ?
C28 C29 Fe2 C26 81.6(2) . . . . ?
C30 C29 Fe2 C26 -38.78(19) . . . . ?
C28 C29 Fe2 C21 162.5(3) . . . . ?
C30 C29 Fe2 C21 42.1(4) . . . . ?
C28 C29 Fe2 C25 -161.39(19) . . . . ?
C30 C29 Fe2 C25 78.2(2) . . . . ?
C28 C29 Fe2 C22 -42.2(4) . . . . ?
C30 C29 Fe2 C22 -162.6(3) . . . . ?
C28 C29 Fe2 C24 -119.5(2) . . . . ?
C30 C29 Fe2 C24 120.1(2) . . . . ?
C28 C29 Fe2 C23 -77.4(2) . . . . ?
C30 C29 Fe2 C23 162.24(18) . . . . ?
C22 C21 Fe2 C27 -79.8(2) . . . . ?
C25 C21 Fe2 C27 161.81(18) . . . . ?
C20 C21 Fe2 C27 39.5(3) . . . . ?
C22 C21 Fe2 C28 -46.3(4) . . . . ?
C25 C21 Fe2 C28 -164.7(3) . . . . ?
C20 C21 Fe2 C28 73.0(4) . . . . ?
C22 C21 Fe2 C30 -163.12(18) . . . . ?
C25 C21 Fe2 C30 78.5(2) . . . . ?
C20 C21 Fe2 C30 -43.8(3) . . . . ?
C22 C21 Fe2 C26 -121.16(19) . . . . ?
C25 C21 Fe2 C26 120.47(19) . . . . ?
C20 C21 Fe2 C26 -1.8(3) . . . . ?
C22 C21 Fe2 C29 165.7(3) . . . . ?
C25 C21 Fe2 C29 47.4(4) . . . . ?
C20 C21 Fe2 C29 -74.9(4) . . . . ?
C22 C21 Fe2 C25 118.4(3) . . . . ?
C20 C21 Fe2 C25 -122.3(3) . . . . ?
C25 C21 Fe2 C22 -118.4(3) . . . . ?
C20 C21 Fe2 C22 119.4(3) . . . . ?
C22 C21 Fe2 C24 80.75(19) . . . . ?
C25 C21 Fe2 C24 -37.62(19) . . . . ?
C20 C21 Fe2 C24 -159.9(3) . . . . ?
C22 C21 Fe2 C23 37.31(18) . . . . ?
C25 C21 Fe2 C23 -81.06(19) . . . . ?
C20 C21 Fe2 C23 156.7(3) . . . . ?
C24 C25 Fe2 C27 -170.2(3) . . . . ?
C21 C25 Fe2 C27 -51.9(5) . . . . ?
C24 C25 Fe2 C28 47.8(4) . . . . ?
C21 C25 Fe2 C28 166.1(3) . . . . ?
C24 C25 Fe2 C30 119.2(2) . . . . ?
C21 C25 Fe2 C30 -122.43(19) . . . . ?
C24 C25 Fe2 C26 160.51(18) . . . . ?
C21 C25 Fe2 C26 -81.2(2) . . . . ?
C24 C25 Fe2 C29 78.7(2) . . . . ?
C21 C25 Fe2 C29 -163.00(18) . . . . ?
C24 C25 Fe2 C21 -118.3(3) . . . . ?
C24 C25 Fe2 C22 -80.2(2) . . . . ?
C21 C25 Fe2 C22 38.18(18) . . . . ?
C21 C25 Fe2 C24 118.3(3) . . . . ?
C24 C25 Fe2 C23 -36.93(18) . . . . ?
C21 C25 Fe2 C23 81.40(19) . . . . ?
C23 C22 Fe2 C27 -119.96(18) . . . . ?
C21 C22 Fe2 C27 120.88(17) . . . . ?
C23 C22 Fe2 C28 -78.5(2) . . . . ?
C21 C22 Fe2 C28 162.38(17) . . . . ?
C23 C22 Fe2 C30 168.0(4) . . . . ?
C21 C22 Fe2 C30 48.8(5) . . . . ?
C23 C22 Fe2 C26 -160.80(17) . . . . ?
C21 C22 Fe2 C26 80.0(2) . . . . ?
C23 C22 Fe2 C29 -48.7(4) . . . . ?
C21 C22 Fe2 C29 -167.8(3) . . . . ?
C23 C22 Fe2 C21 119.2(3) . . . . ?
C23 C22 Fe2 C25 80.3(2) . . . . ?
C21 C22 Fe2 C25 -38.87(17) . . . . ?
C23 C22 Fe2 C24 36.99(18) . . . . ?
C21 C22 Fe2 C24 -82.18(19) . . . . ?
C21 C22 Fe2 C23 -119.2(3) . . . . ?
C25 C24 Fe2 C27 171.3(3) . . . . ?
C23 C24 Fe2 C27 51.0(4) . . . . ?
C25 C24 Fe2 C28 -160.24(19) . . . . ?
C23 C24 Fe2 C28 79.4(2) . . . . ?
C25 C24 Fe2 C30 -80.1(2) . . . . ?
C23 C24 Fe2 C30 159.56(18) . . . . ?
C25 C24 Fe2 C26 -51.2(4) . . . . ?
C23 C24 Fe2 C26 -171.6(3) . . . . ?
C25 C24 Fe2 C29 -120.5(2) . . . . ?
C23 C24 Fe2 C29 119.10(19) . . . . ?
C25 C24 Fe2 C21 39.10(19) . . . . ?
C23 C24 Fe2 C21 -81.25(19) . . . . ?
C23 C24 Fe2 C25 -120.4(3) . . . . ?
C25 C24 Fe2 C22 83.5(2) . . . . ?
C23 C24 Fe2 C22 -36.90(18) . . . . ?
C25 C24 Fe2 C23 120.4(3) . . . . ?
C22 C23 Fe2 C27 80.0(2) . . . . ?
C24 C23 Fe2 C27 -159.75(18) . . . . ?
C22 C23 Fe2 C28 120.4(2) . . . . ?
C24 C23 Fe2 C28 -119.34(19) . . . . ?
C22 C23 Fe2 C30 -170.1(3) . . . . ?
C24 C23 Fe2 C30 -49.8(4) . . . . ?
C22 C23 Fe2 C26 51.2(4) . . . . ?
C24 C23 Fe2 C26 171.4(3) . . . . ?
C22 C23 Fe2 C29 159.81(19) . . . . ?
C24 C23 Fe2 C29 -79.9(2) . . . . ?
C22 C23 Fe2 C21 -38.14(18) . . . . ?
C24 C23 Fe2 C21 82.14(19) . . . . ?
C22 C23 Fe2 C25 -83.4(2) . . . . ?
C24 C23 Fe2 C25 36.89(18) . . . . ?
C24 C23 Fe2 C22 120.3(3) . . . . ?
C22 C23 Fe2 C24 -120.3(3) . . . . ?
C4 C3 S1 C1 -174.7(3) . . . . ?
C2 C1 S1 C3 114.9(2) . . . . ?
B4 C1 S1 C3 -31.6(3) . . . . ?
B5 C1 S1 C3 -108.8(2) . . . . ?
B6 C1 S1 C3 -178.17(19) . . . . ?
B3 C1 S1 C3 45.6(2) . . . . ?
C19 C18 S2 C16 -177.8(3) . . . . ?
C17 C16 S2 C18 113.0(2) . . . . ?
B14 C16 S2 C18 -34.2(3) . . . . ?
B15 C16 S2 C18 -111.1(2) . . . . ?
B13 C16 S2 C18 44.0(2) . . . . ?
B16 C16 S2 C18 179.7(2) . . . . ?
